data_7109737
loop_
_publ_author_name
'Kazuaki Oniwa'
'Soji Shimizu'
'Yuta Shiina'
'Takamitsu Fukuda'
'Nagao Kobayashi'

_publ_section_title
;
 A mu-oxo hetero dimer of silicon phthalocyanine and naphthalocyanine
;
_journal_name_full Chem.Commun.
_journal_page_first 8341
_journal_paper_doi 10.1039/c3cc44490b
_journal_volume 49
_journal_year 2013
_chemical_formula_moiety 'C163 H186 N16 O19 Si3'
_chemical_formula_sum 'C163 H186 N16 O19 Si3'
_chemical_formula_weight 2757.55
_chemical_name_systematic
;
 ?
;
_space_group_IT_number 2
_symmetry_cell_setting triclinic
_symmetry_Int_Tables_number 2
_symmetry_space_group_name_Hall '-P 1'
_symmetry_space_group_name_H-M 'P -1'
_atom_sites_solution_hydrogens geom
_atom_sites_solution_primary direct
_atom_sites_solution_secondary difmap
_audit_creation_method SHELXL-97
_cell_angle_alpha 100.614(3)
_cell_angle_beta 106.266(3)
_cell_angle_gamma 93.198(3)
_cell_formula_units_Z 2
_cell_length_a 18.142(5)
_cell_length_b 21.597(5)
_cell_length_c 22.594(6)
_cell_measurement_reflns_used 9161
_cell_measurement_temperature 100(2)
_cell_measurement_theta_max 24.85
_cell_measurement_theta_min 2.26
_cell_volume 8299(4)
_computing_cell_refinement 'Bruker SMART'
_computing_data_collection 'Bruker SMART'
_computing_data_reduction 'Bruker SAINT'
_computing_molecular_graphics 'Yadokari-XG 2009 (Wakita,Nemoto et al., 2009)'
_computing_publication_material 'Yadokari-XG 2009 (Wakita,Nemoto et al., 2009)'
_computing_structure_refinement 'SHELXL-97 (Sheldrick, 1997)'
_computing_structure_solution 'Sir 2004'
_diffrn_ambient_temperature 100(2)
_diffrn_detector_area_resol_mean 8.333
_diffrn_measured_fraction_theta_full 0.993
_diffrn_measured_fraction_theta_max 0.993
_diffrn_measurement_device_type 'Bruker APEX-II CCD'
_diffrn_measurement_method 'phi and omega scans'
_diffrn_radiation_monochromator 'Bruker Helios multilayered confocal mirror'
_diffrn_radiation_source 'Bruker TXS fine-focus rotating anode'
_diffrn_radiation_type MoK\a
_diffrn_radiation_wavelength 0.71073
_diffrn_reflns_av_R_equivalents 0.1003
_diffrn_reflns_av_sigmaI/netI 0.2213
_diffrn_reflns_limit_h_max 21
_diffrn_reflns_limit_h_min -21
_diffrn_reflns_limit_k_max 25
_diffrn_reflns_limit_k_min -25
_diffrn_reflns_limit_l_max 26
_diffrn_reflns_limit_l_min -26
_diffrn_reflns_number 75364
_diffrn_reflns_theta_full 25.00
_diffrn_reflns_theta_max 25.00
_diffrn_reflns_theta_min 1.21
_exptl_absorpt_coefficient_mu 0.093
_exptl_absorpt_correction_T_max 0.9926
_exptl_absorpt_correction_T_min 0.6909
_exptl_absorpt_correction_type empirical
_exptl_absorpt_process_details 'SADABS (Sheldrick, 1997)'
_exptl_crystal_colour green
_exptl_crystal_density_diffrn 1.104
_exptl_crystal_description prism
_exptl_crystal_F_000 2940
_exptl_crystal_size_max 0.60
_exptl_crystal_size_mid 0.08
_exptl_crystal_size_min 0.08
_platon_squeeze_details
;
;
_refine_diff_density_max 1.006
_refine_diff_density_min -0.612
_refine_diff_density_rms 0.084
_refine_ls_extinction_method none
_refine_ls_goodness_of_fit_ref 0.816
_refine_ls_hydrogen_treatment mixed
_refine_ls_matrix_type full
_refine_ls_number_parameters 1845
_refine_ls_number_reflns 29051
_refine_ls_number_restraints 1119
_refine_ls_restrained_S_all 0.844
_refine_ls_R_factor_all 0.2408
_refine_ls_R_factor_gt 0.0997
_refine_ls_shift/su_max 0.002
_refine_ls_shift/su_mean 0.000
_refine_ls_structure_factor_coef Fsqd
_refine_ls_weighting_details 'calc w=1/[\s^2^(Fo^2^)+(0.1528P)^2^+0.0000P] where P=(Fo^2^+2Fc^2^)/3'
_refine_ls_weighting_scheme calc
_refine_ls_wR_factor_gt 0.2453
_refine_ls_wR_factor_ref 0.2943
_reflns_number_gt 8474
_reflns_number_total 29051
_reflns_threshold_expression >2sigma(I)
_cod_data_source_file c3cc44490b.txt
_cod_data_source_block test
_cod_database_code 7109737

loop_
_symmetry_equiv_pos_as_xyz
'x, y, z'
'-x, -y, -z'

loop_
_atom_site_label
_atom_site_type_symbol
_atom_site_fract_x
_atom_site_fract_y
_atom_site_fract_z
_atom_site_U_iso_or_equiv
_atom_site_adp_type
_atom_site_occupancy
_atom_site_symmetry_multiplicity
_atom_site_calc_flag
_atom_site_refinement_flags
_atom_site_disorder_assembly
_atom_site_disorder_group
C40 C -0.4611(10) 0.1440(5) 0.5992(8) 0.287(7) Uani 1 1 d DU . .
H199 H -0.4760 0.1750 0.6301 0.431 Uiso 1 1 calc R . .
H200 H -0.5022 0.1352 0.5590 0.431 Uiso 1 1 calc R . .
H201 H -0.4132 0.1611 0.5932 0.431 Uiso 1 1 calc R . .
N1 N -0.0917(3) 0.2625(2) 0.5254(2) 0.0433(13) Uani 1 1 d . . .
C1 C -0.0781(3) 0.2716(3) 0.5888(3) 0.0394(16) Uani 1 1 d . . .
C2 C -0.1269(3) 0.2228(3) 0.6044(3) 0.0475(17) Uani 1 1 d . . .
C3 C -0.1352(4) 0.2118(3) 0.6611(3) 0.0529(18) Uani 1 1 d . . .
H1 H -0.1033 0.2363 0.7002 0.064 Uiso 1 1 calc R . .
C4 C -0.1910(4) 0.1644(3) 0.6595(3) 0.0569(19) Uani 1 1 d . . .
C5 C -0.2376(4) 0.1293(3) 0.5993(4) 0.062(2) Uani 1 1 d . . .
C6 C -0.2305(4) 0.1404(3) 0.5426(3) 0.0571(19) Uani 1 1 d . . .
H2 H -0.2631 0.1169 0.5033 0.068 Uiso 1 1 calc R . .
C7 C -0.1720(4) 0.1886(3) 0.5466(3) 0.0438(16) Uani 1 1 d . . .
C8 C -0.1479(3) 0.2122(3) 0.4985(3) 0.0422(16) Uani 1 1 d . . .
N2 N -0.1801(3) 0.1872(2) 0.4377(3) 0.0435(13) Uani 1 1 d . . .
N3 N -0.1060(3) 0.2615(2) 0.4018(2) 0.0418(13) Uani 1 1 d . . .
C9 C -0.1588(3) 0.2092(3) 0.3939(3) 0.0379(15) Uani 1 1 d . . .
C10 C -0.1907(3) 0.1810(3) 0.3271(3) 0.0428(16) Uani 1 1 d . . .
C11 C -0.2459(3) 0.1306(3) 0.2955(3) 0.0494(17) Uani 1 1 d . . .
H3 H -0.2701 0.1074 0.3181 0.059 Uiso 1 1 calc R . .
C12 C -0.2657(4) 0.1141(3) 0.2307(3) 0.0518(18) Uani 1 1 d . . .
C13 C -0.2278(4) 0.1507(3) 0.1977(3) 0.0480(17) Uani 1 1 d . . .
C14 C -0.1740(3) 0.2005(3) 0.2285(3) 0.0401(15) Uani 1 1 d . . .
H4 H -0.1492 0.2239 0.2064 0.048 Uiso 1 1 calc R . .
C15 C -0.1557(3) 0.2166(3) 0.2957(3) 0.0451(16) Uani 1 1 d . . .
C16 C -0.1036(3) 0.2682(3) 0.3419(3) 0.0370(15) Uani 1 1 d . . .
N4 N -0.0654(3) 0.3134(2) 0.3273(2) 0.0378(12) Uani 1 1 d . . .
N5 N -0.0104(3) 0.3708(2) 0.4358(2) 0.0382(12) Uani 1 1 d . . .
C17 C -0.0224(3) 0.3603(3) 0.3719(3) 0.0407(16) Uani 1 1 d . . .
C18 C 0.0216(3) 0.4106(3) 0.3570(3) 0.0350(15) Uani 1 1 d . . .
C19 C 0.0265(3) 0.4209(3) 0.2992(3) 0.0418(16) Uani 1 1 d . . .
H5 H -0.0020 0.3932 0.2607 0.050 Uiso 1 1 calc R . .
C20 C 0.0762(4) 0.4747(3) 0.3002(3) 0.0504(18) Uani 1 1 d . . .
C21 C 0.1184(4) 0.5142(3) 0.3596(3) 0.0479(17) Uani 1 1 d . . .
C22 C 0.1117(3) 0.5029(3) 0.4150(3) 0.0436(16) Uani 1 1 d . . .
H6 H 0.1399 0.5301 0.4538 0.052 Uiso 1 1 calc R . .
C23 C 0.0614(3) 0.4494(3) 0.4137(3) 0.0377(15) Uani 1 1 d . . .
C24 C 0.0404(3) 0.4252(3) 0.4629(3) 0.0368(15) Uani 1 1 d . . .
N6 N 0.0702(3) 0.4520(2) 0.5237(2) 0.0371(12) Uani 1 1 d . . .
N7 N 0.0042(3) 0.3723(2) 0.5600(2) 0.0400(13) Uani 1 1 d . . .
C25 C 0.0535(3) 0.4266(3) 0.5679(3) 0.0366(15) Uani 1 1 d . . .
C26 C 0.0855(3) 0.4539(3) 0.6339(3) 0.0349(15) Uani 1 1 d . . .
C27 C 0.1388(3) 0.5076(3) 0.6666(3) 0.0385(15) Uani 1 1 d . . .
H7 H 0.1602 0.5339 0.6448 0.046 Uiso 1 1 calc R . .
C28 C 0.1590(3) 0.5205(3) 0.7316(3) 0.0418(16) Uani 1 1 d . . .
C29 C 0.1287(4) 0.4797(3) 0.7647(3) 0.0477(17) Uani 1 1 d . . .
C30 C 0.0760(3) 0.4264(3) 0.7311(3) 0.0464(17) Uani 1 1 d . . .
H8 H 0.0549 0.3993 0.7525 0.056 Uiso 1 1 calc R . .
C31 C 0.0555(3) 0.4143(3) 0.6658(3) 0.0444(16) Uani 1 1 d . . .
C32 C 0.0035(3) 0.3627(3) 0.6183(3) 0.0385(15) Uani 1 1 d . . .
N8 N -0.0335(3) 0.3169(2) 0.6337(2) 0.0442(13) Uani 1 1 d . . .
O1 O -0.2063(3) 0.1480(2) 0.7093(2) 0.0705(14) Uani 1 1 d D . .
C33 C -0.1643(4) 0.1836(4) 0.7700(3) 0.085(3) Uani 1 1 d DU . .
H43 H -0.1749 0.2284 0.7739 0.102 Uiso 1 1 calc R . .
H44 H -0.1081 0.1823 0.7768 0.102 Uiso 1 1 calc R . .
C34 C -0.1894(6) 0.1547(5) 0.8185(4) 0.129(4) Uani 1 1 d DU . .
H45 H -0.1745 0.1111 0.8155 0.155 Uiso 1 1 calc R . .
H46 H -0.1602 0.1794 0.8609 0.155 Uiso 1 1 calc R . .
C35 C -0.2727(7) 0.1516(7) 0.8132(5) 0.187(6) Uani 1 1 d DU . .
H47 H -0.2819 0.1284 0.8448 0.225 Uiso 1 1 calc R . .
H48 H -0.3017 0.1262 0.7710 0.225 Uiso 1 1 calc R . .
C36 C -0.3074(10) 0.2158(10) 0.8222(10) 0.310(12) Uani 1 1 d DU . .
H49 H -0.3052 0.2371 0.7879 0.464 Uiso 1 1 calc R . .
H50 H -0.2775 0.2429 0.8626 0.464 Uiso 1 1 calc R . .
H51 H -0.3613 0.2079 0.8218 0.464 Uiso 1 1 calc R . .
O2 O -0.2936(3) 0.0846(2) 0.6021(2) 0.0770(15) Uani 1 1 d D . .
C37 C -0.3607(5) 0.0651(4) 0.5494(4) 0.113(3) Uani 1 1 d DU . .
H52 H -0.3498 0.0333 0.5163 0.136 Uiso 1 1 calc R . .
H53 H -0.3795 0.1017 0.5313 0.136 Uiso 1 1 calc R . .
C38 C -0.4178(6) 0.0373(5) 0.5749(4) 0.183(4) Uani 1 1 d DU . .
H54 H -0.3946 0.0037 0.5961 0.219 Uiso 1 1 calc R . .
H55 H -0.4628 0.0164 0.5390 0.219 Uiso 1 1 calc R . .
C39 C -0.4486(7) 0.0836(6) 0.6230(6) 0.196(4) Uani 1 1 d DU . .
H56 H -0.4978 0.0641 0.6259 0.235 Uiso 1 1 calc R . .
H57 H -0.4105 0.0926 0.6654 0.235 Uiso 1 1 calc R . .
Si1 Si -0.04992(10) 0.31597(8) 0.48050(8) 0.0389(4) Uani 1 1 d . . .
O3 O -0.3201(3) 0.0660(2) 0.1922(2) 0.0619(13) Uani 1 1 d D B .
C41 C -0.3566(5) 0.0257(4) 0.2216(4) 0.107(3) Uani 1 1 d DU . .
H58 H -0.3638 0.0519 0.2600 0.128 Uiso 0.55 1 calc PR A 1
H59 H -0.3210 -0.0055 0.2353 0.128 Uiso 0.55 1 calc PR A 1
H60 H -0.3744 -0.0162 0.1928 0.128 Uiso 0.45 1 calc PR A 2
H61 H -0.3185 0.0193 0.2604 0.128 Uiso 0.45 1 calc PR A 2
C42A C -0.4362(7) -0.0113(7) 0.1809(9) 0.140(4) Uani 0.55 1 d PDU B 1
H62 H -0.4317 -0.0385 0.1420 0.168 Uiso 0.55 1 calc PR B 1
H63 H -0.4572 -0.0380 0.2049 0.168 Uiso 0.55 1 calc PR B 1
C43 C -0.4872(6) 0.0408(6) 0.1654(6) 0.186(4) Uani 1 1 d DU . .
H209 H -0.5062 0.0356 0.1190 0.316 Uiso 0.55 1 calc PR B 1
H210 H -0.4551 0.0823 0.1824 2.000 Uiso 0.55 1 calc PR B 1
H211 H -0.4825 0.0765 0.1442 2.000 Uiso 0.45 1 calc PR B 2
H212 H -0.4882 0.0001 0.1364 0.000 Uiso 0.45 1 calc PR B 2
C44 C -0.5571(6) 0.0420(8) 0.1913(7) 0.293(8) Uani 1 1 d DU B .
H206 H -0.5416 0.0337 0.2340 0.440 Uiso 1 1 calc R . .
H207 H -0.5984 0.0094 0.1640 0.440 Uiso 1 1 calc R . .
H208 H -0.5758 0.0838 0.1925 0.440 Uiso 1 1 calc R . .
O4 O -0.2516(2) 0.12723(19) 0.1335(2) 0.0579(12) Uani 1 1 d D . .
C45 C -0.2191(4) 0.1605(3) 0.0963(3) 0.066(2) Uani 1 1 d DU . .
H71 H -0.1628 0.1580 0.1067 0.079 Uiso 1 1 calc R . .
H72 H -0.2280 0.2057 0.1042 0.079 Uiso 1 1 calc R . .
C46 C -0.2588(5) 0.1291(4) 0.0276(3) 0.100(3) Uani 1 1 d DU . .
H73 H -0.2541 0.0831 0.0215 0.120 Uiso 1 1 calc R . .
H74 H -0.2327 0.1470 0.0005 0.120 Uiso 1 1 calc R . .
C47 C -0.3452(5) 0.1393(6) 0.0077(4) 0.149(4) Uani 1 1 d DU . .
H75 H -0.3713 0.1178 0.0326 0.178 Uiso 1 1 calc R . .
H76 H -0.3491 0.1853 0.0192 0.178 Uiso 1 1 calc R . .
C48 C -0.3874(8) 0.1170(9) -0.0588(5) 0.264(9) Uani 1 1 d DU . .
H77 H -0.3755 0.1475 -0.0829 0.396 Uiso 1 1 calc R . .
H78 H -0.4431 0.1128 -0.0640 0.396 Uiso 1 1 calc R . .
H79 H -0.3722 0.0757 -0.0743 0.396 Uiso 1 1 calc R . .
O5 O 0.0860(2) 0.49046(19) 0.2477(2) 0.0539(12) Uani 1 1 d D . .
C49 C 0.0462(4) 0.4494(3) 0.1883(3) 0.0607(19) Uani 1 1 d DU . .
H80 H -0.0103 0.4502 0.1797 0.073 Uiso 1 1 calc R . .
H81 H 0.0579 0.4053 0.1895 0.073 Uiso 1 1 calc R . .
C50 C 0.0719(4) 0.4714(3) 0.1371(3) 0.0643(19) Uani 1 1 d DU . .
H82 H 0.1290 0.4739 0.1483 0.077 Uiso 1 1 calc R . .
H83 H 0.0576 0.5148 0.1353 0.077 Uiso 1 1 calc R . .
C51 C 0.0378(4) 0.4292(3) 0.0721(3) 0.074(2) Uani 1 1 d DU . .
H84 H 0.0448 0.3845 0.0746 0.088 Uiso 1 1 calc R . .
H85 H -0.0183 0.4325 0.0570 0.088 Uiso 1 1 calc R . .
C52 C 0.0765(5) 0.4484(4) 0.0259(3) 0.091(3) Uani 1 1 d DU . .
H86 H 0.0738 0.4937 0.0263 0.137 Uiso 1 1 calc R . .
H87 H 0.0499 0.4238 -0.0166 0.137 Uiso 1 1 calc R . .
H88 H 0.1307 0.4402 0.0379 0.137 Uiso 1 1 calc R . .
O6 O 0.1649(2) 0.56271(19) 0.3516(2) 0.0561(12) Uani 1 1 d D . .
C53 C 0.2140(4) 0.6027(3) 0.4080(3) 0.062(2) Uani 1 1 d DU . .
H89 H 0.2537 0.5787 0.4306 0.075 Uiso 1 1 calc R . .
H90 H 0.1834 0.6193 0.4362 0.075 Uiso 1 1 calc R . .
C54 C 0.2517(5) 0.6566(3) 0.3882(4) 0.085(2) Uani 1 1 d DU . .
H91 H 0.2104 0.6772 0.3628 0.102 Uiso 1 1 calc R . .
H92 H 0.2798 0.6884 0.4267 0.102 Uiso 1 1 calc R . .
C55 C 0.3062(5) 0.6392(4) 0.3515(4) 0.094(3) Uani 1 1 d DU . .
H93 H 0.2817 0.6033 0.3158 0.113 Uiso 1 1 calc R . .
H94 H 0.3531 0.6260 0.3787 0.113 Uiso 1 1 calc R . .
C56 C 0.3289(6) 0.6980(5) 0.3261(5) 0.148(4) Uani 1 1 d DU . .
H95 H 0.2822 0.7113 0.2998 0.223 Uiso 1 1 calc R . .
H96 H 0.3640 0.6866 0.3009 0.223 Uiso 1 1 calc R . .
H97 H 0.3546 0.7329 0.3616 0.223 Uiso 1 1 calc R . .
O7 O 0.2103(2) 0.57053(19) 0.76997(18) 0.0485(11) Uani 1 1 d D . .
C57 C 0.2418(3) 0.6132(3) 0.7406(3) 0.0445(16) Uani 1 1 d DU . .
H98 H 0.1999 0.6328 0.7146 0.053 Uiso 1 1 calc R . .
H99 H 0.2694 0.5904 0.7128 0.053 Uiso 1 1 calc R . .
C58 C 0.2973(4) 0.6641(3) 0.7913(3) 0.0570(18) Uani 1 1 d DU . .
H100 H 0.2687 0.6867 0.8184 0.068 Uiso 1 1 calc R . .
H101 H 0.3374 0.6436 0.8181 0.068 Uiso 1 1 calc R . .
C59 C 0.3363(4) 0.7117(3) 0.7653(3) 0.0609(19) Uani 1 1 d DU . .
H102 H 0.2962 0.7315 0.7376 0.073 Uiso 1 1 calc R . .
H103 H 0.3663 0.6894 0.7393 0.073 Uiso 1 1 calc R . .
C60 C 0.3902(4) 0.7637(3) 0.8168(3) 0.078(2) Uani 1 1 d DU . .
H104 H 0.3596 0.7907 0.8381 0.117 Uiso 1 1 calc R . .
H105 H 0.4196 0.7895 0.7979 0.117 Uiso 1 1 calc R . .
H106 H 0.4259 0.7444 0.8475 0.117 Uiso 1 1 calc R . .
O8 O 0.1553(3) 0.4981(2) 0.8286(2) 0.0661(13) Uani 1 1 d D C .
C61 C 0.1358(5) 0.4566(4) 0.8661(3) 0.084(2) Uani 1 1 d DU . .
H107 H 0.0814 0.4588 0.8660 0.127 Uiso 0.704(13) 1 calc PR C 1
H108 H 0.1416 0.4123 0.8483 0.127 Uiso 0.704(13) 1 calc PR C 1
H109 H 0.0886 0.4282 0.8404 0.127 Uiso 0.296(13) 1 calc PR C 2
H110 H 0.1234 0.4826 0.9022 0.127 Uiso 0.296(13) 1 calc PR C 2
C62A C 0.1855(6) 0.4754(6) 0.9285(5) 0.091(4) Uani 0.704(13) 1 d PDU C 1
H111 H 0.1687 0.4504 0.9560 0.110 Uiso 0.704(13) 1 calc PR C 1
H112 H 0.1831 0.5208 0.9449 0.110 Uiso 0.704(13) 1 calc PR C 1
C63 C 0.2693(5) 0.4645(6) 0.9294(5) 0.149(4) Uani 1 1 d DU . .
H113 H 0.2742 0.4192 0.9150 0.179 Uiso 0.704(13) 1 calc PR C 1
H114 H 0.2888 0.4901 0.9037 0.179 Uiso 0.704(13) 1 calc PR C 1
H115 H 0.3104 0.4467 0.9128 0.179 Uiso 0.296(13) 1 calc PR C 2
H116 H 0.2606 0.5041 0.9136 0.179 Uiso 0.296(13) 1 calc PR C 2
C64 C 0.3086(7) 0.4872(5) 0.9978(5) 0.173(5) Uani 1 1 d DU C .
H117 H 0.2890 0.5265 1.0131 0.259 Uiso 1 1 calc R . .
H118 H 0.3644 0.4953 1.0048 0.259 Uiso 1 1 calc R . .
H119 H 0.2984 0.4548 1.0206 0.259 Uiso 1 1 calc R . .
O9 O -0.1287(2) 0.35582(18) 0.48009(19) 0.0452(11) Uani 1 1 d . . .
C65 C -0.1720(4) 0.3809(3) 0.4325(3) 0.068(2) Uani 1 1 d . . .
H120 H -0.1431 0.4193 0.4294 0.102 Uiso 1 1 calc R . .
H121 H -0.2203 0.3916 0.4412 0.102 Uiso 1 1 calc R . .
H122 H -0.1839 0.3498 0.3926 0.102 Uiso 1 1 calc R . .
O10 O 0.02731(19) 0.27726(15) 0.48401(16) 0.0348(9) Uani 1 1 d . . .
Si2 Si 0.10522(10) 0.24042(8) 0.48886(8) 0.0426(5) Uani 1 1 d . . .
N9 N 0.0845(3) 0.2041(2) 0.5559(2) 0.0436(13) Uani 1 1 d . . .
C66 C 0.1124(3) 0.2325(3) 0.6194(3) 0.0423(16) Uani 1 1 d . . .
C67 C 0.0789(4) 0.1944(3) 0.6549(3) 0.0482(17) Uani 1 1 d . . .
C68 C 0.0864(4) 0.2010(3) 0.7182(3) 0.0610(19) Uani 1 1 d . . .
H9 H 0.1180 0.2361 0.7479 0.073 Uiso 1 1 calc R . .
C69 C 0.0467(4) 0.1550(4) 0.7384(4) 0.068(2) Uani 1 1 d DU . .
C70 C 0.0543(5) 0.1574(5) 0.8023(4) 0.099(3) Uani 1 1 d DU . .
H10 H 0.0863 0.1916 0.8331 0.119 Uiso 1 1 calc R . .
C71 C 0.0168(5) 0.1120(6) 0.8211(5) 0.135(4) Uani 1 1 d DU . .
C72 C -0.0331(5) 0.0618(5) 0.7768(5) 0.110(3) Uani 1 1 d DU . .
C73 C -0.0437(4) 0.0574(4) 0.7136(4) 0.081(2) Uani 1 1 d DU . .
H11 H -0.0770 0.0231 0.6839 0.097 Uiso 1 1 calc R . .
C74 C -0.0043(4) 0.1048(4) 0.6919(4) 0.066(2) Uani 1 1 d DU . .
C75 C -0.0109(4) 0.0986(3) 0.6287(3) 0.0578(19) Uani 1 1 d . . .
H12 H -0.0434 0.0644 0.5983 0.069 Uiso 1 1 calc R . .
C76 C 0.0316(4) 0.1440(3) 0.6104(3) 0.0501(17) Uani 1 1 d . . .
C77 C 0.0369(4) 0.1507(3) 0.5500(3) 0.0440(16) Uani 1 1 d . . .
N10 N -0.0007(3) 0.1109(2) 0.4975(3) 0.0474(14) Uani 1 1 d . . .
N11 N 0.0437(3) 0.1681(2) 0.4272(3) 0.0425(13) Uani 1 1 d . . .
C78 C 0.0027(3) 0.1191(3) 0.4420(3) 0.0472(17) Uani 1 1 d . . .
C79 C -0.0416(4) 0.0769(3) 0.3809(3) 0.0471(17) Uani 1 1 d . . .
C80 C -0.0911(4) 0.0217(3) 0.3680(3) 0.0499(18) Uani 1 1 d . . .
H13 H -0.0977 0.0027 0.4011 0.060 Uiso 1 1 calc R . .
C81 C -0.1313(4) -0.0057(3) 0.3049(4) 0.0524(18) Uani 1 1 d . . .
C82 C -0.1837(4) -0.0612(3) 0.2877(4) 0.0567(19) Uani 1 1 d . . .
H14 H -0.1912 -0.0811 0.3201 0.068 Uiso 1 1 calc R . .
C83 C -0.2236(4) -0.0873(3) 0.2275(4) 0.062(2) Uani 1 1 d . . .
C84 C -0.2119(4) -0.0580(3) 0.1783(4) 0.061(2) Uani 1 1 d . . .
C85 C -0.1612(4) -0.0049(3) 0.1918(3) 0.0519(18) Uani 1 1 d . . .
H15 H -0.1542 0.0140 0.1586 0.062 Uiso 1 1 calc R . .
C86 C -0.1185(4) 0.0226(3) 0.2553(4) 0.0559(19) Uani 1 1 d . . .
C87 C -0.0657(4) 0.0772(3) 0.2702(3) 0.0529(18) Uani 1 1 d . . .
H16 H -0.0560 0.0959 0.2378 0.063 Uiso 1 1 calc R . .
C88 C -0.0276(4) 0.1034(3) 0.3335(4) 0.0485(17) Uani 1 1 d . . .
C89 C 0.0275(4) 0.1592(3) 0.3639(3) 0.0430(16) Uani 1 1 d . . .
N12 N 0.0539(3) 0.1943(2) 0.3302(2) 0.0460(14) Uani 1 1 d . . .
N13 N 0.1278(3) 0.2749(2) 0.4221(2) 0.0391(12) Uani 1 1 d . . .
C90 C 0.1015(3) 0.2465(3) 0.3583(3) 0.0427(16) Uani 1 1 d . . .
C91 C 0.1348(3) 0.2835(3) 0.3233(3) 0.0370(15) Uani 1 1 d . . .
C92 C 0.1295(3) 0.2746(3) 0.2602(3) 0.0486(17) Uani 1 1 d . . .
H17 H 0.0980 0.2389 0.2314 0.058 Uiso 1 1 calc R . .
C93 C 0.1696(3) 0.3174(3) 0.2381(3) 0.0474(17) Uani 1 1 d . . .
C94 C 0.1686(4) 0.3088(3) 0.1743(3) 0.0559(18) Uani 1 1 d . . .
H18 H 0.1397 0.2722 0.1452 0.067 Uiso 1 1 calc R . .
C95 C 0.2079(4) 0.3514(4) 0.1532(4) 0.0592(19) Uani 1 1 d . . .
C96 C 0.2529(4) 0.4053(3) 0.1965(4) 0.059(2) Uani 1 1 d . . .
C97 C 0.2550(4) 0.4164(3) 0.2579(3) 0.0521(18) Uani 1 1 d . . .
H19 H 0.2830 0.4542 0.2855 0.063 Uiso 1 1 calc R . .
C98 C 0.2151(4) 0.3718(3) 0.2821(3) 0.0503(17) Uani 1 1 d . . .
C99 C 0.2203(3) 0.3810(3) 0.3464(3) 0.0427(16) Uani 1 1 d . . .
H20 H 0.2505 0.4171 0.3756 0.051 Uiso 1 1 calc R . .
C100 C 0.1802(3) 0.3363(3) 0.3663(3) 0.0406(16) Uani 1 1 d . . .
C101 C 0.1755(3) 0.3290(3) 0.4282(3) 0.0425(16) Uani 1 1 d . . .
N14 N 0.2151(3) 0.3674(2) 0.4806(3) 0.0413(13) Uani 1 1 d . . .
N15 N 0.1701(3) 0.3106(2) 0.5496(2) 0.0412(13) Uani 1 1 d . . .
C102 C 0.2123(3) 0.3596(3) 0.5363(3) 0.0356(15) Uani 1 1 d . . .
C103 C 0.2574(3) 0.4006(3) 0.5945(3) 0.0425(16) Uani 1 1 d . . .
C104 C 0.3102(4) 0.4534(3) 0.6071(3) 0.0494(17) Uani 1 1 d . . .
H21 H 0.3202 0.4698 0.5735 0.059 Uiso 1 1 calc R . .
C105 C 0.3487(4) 0.4826(3) 0.6698(3) 0.0530(18) Uani 1 1 d . . .
C106 C 0.4074(4) 0.5356(3) 0.6866(3) 0.0578(19) Uani 1 1 d . . .
H22 H 0.4201 0.5517 0.6538 0.069 Uiso 1 1 calc R . .
C107 C 0.4448(4) 0.5630(4) 0.7460(4) 0.067(2) Uani 1 1 d . . .
C108 C 0.4256(4) 0.5430(4) 0.7973(4) 0.064(2) Uani 1 1 d . . .
C109 C 0.3707(4) 0.4908(3) 0.7831(3) 0.0578(19) Uani 1 1 d . . .
H23 H 0.3587 0.4756 0.8166 0.069 Uiso 1 1 calc R . .
C110 C 0.3318(4) 0.4595(3) 0.7198(3) 0.0509(18) Uani 1 1 d . . .
C111 C 0.2757(4) 0.4051(3) 0.7055(3) 0.0479(17) Uani 1 1 d . . .
H24 H 0.2628 0.3889 0.7381 0.057 Uiso 1 1 calc R . .
C112 C 0.2415(3) 0.3773(3) 0.6438(3) 0.0382(15) Uani 1 1 d . . .
C113 C 0.1862(3) 0.3208(3) 0.6144(3) 0.0425(16) Uani 1 1 d . . .
N16 N 0.1603(3) 0.2854(2) 0.6476(2) 0.0472(14) Uani 1 1 d . . .
O11 O 0.0207(4) 0.1159(5) 0.8839(4) 0.192(3) Uani 1 1 d DU . .
C114 C 0.0682(6) 0.1153(8) 0.9290(5) 0.175(4) Uani 1 1 d DU . .
H123 H 0.1040 0.1546 0.9385 0.209 Uiso 1 1 calc R . .
H124 H 0.0976 0.0794 0.9196 0.209 Uiso 1 1 calc R . .
C115 C 0.0486(6) 0.1105(6) 0.9875(4) 0.137(3) Uani 1 1 d DU . .
H125 H 0.0643 0.1522 1.0170 0.164 Uiso 1 1 calc R . .
H126 H 0.0801 0.0797 1.0075 0.164 Uiso 1 1 calc R . .
C116 C -0.0347(6) 0.0908(6) 0.9804(4) 0.140(3) Uani 1 1 d DU . .
H127 H -0.0536 0.0520 0.9470 0.168 Uiso 1 1 calc R . .
H128 H -0.0662 0.1248 0.9675 0.168 Uiso 1 1 calc R . .
C117 C -0.0445(6) 0.0778(5) 1.0442(4) 0.142(4) Uani 1 1 d DU . .
H129 H -0.0153 0.0428 1.0559 0.213 Uiso 1 1 calc R . .
H130 H -0.0993 0.0664 1.0390 0.213 Uiso 1 1 calc R . .
H131 H -0.0249 0.1160 1.0774 0.213 Uiso 1 1 calc R . .
O12 O -0.0649(4) 0.0167(4) 0.8001(3) 0.153(3) Uani 1 1 d D . .
C118 C -0.1171(5) -0.0337(5) 0.7594(5) 0.139(4) Uani 1 1 d DU . .
H132 H -0.0921 -0.0589 0.7308 0.167 Uiso 1 1 calc R . .
H133 H -0.1624 -0.0175 0.7335 0.167 Uiso 1 1 calc R . .
C119 C -0.1423(7) -0.0750(7) 0.8002(6) 0.221(6) Uani 1 1 d DU . .
H134 H -0.0961 -0.0850 0.8310 0.265 Uiso 1 1 calc R . .
H135 H -0.1711 -0.1153 0.7733 0.265 Uiso 1 1 calc R . .
C120 C -0.1943(8) -0.0393(8) 0.8358(6) 0.282(9) Uani 1 1 d DU . .
H136 H -0.1655 0.0013 0.8622 0.339 Uiso 1 1 calc R . .
H137 H -0.2404 -0.0295 0.8049 0.339 Uiso 1 1 calc R . .
C121 C -0.2196(9) -0.0785(12) 0.8770(7) 0.436(17) Uani 1 1 d DU . .
H138 H -0.2732 -0.0726 0.8758 0.654 Uiso 1 1 calc R . .
H139 H -0.1860 -0.0650 0.9204 0.654 Uiso 1 1 calc R . .
H140 H -0.2161 -0.1234 0.8615 0.654 Uiso 1 1 calc R . .
O13 O -0.2767(3) -0.1399(2) 0.2064(2) 0.0731(14) Uani 1 1 d D . .
C122 C -0.2933(4) -0.1705(3) 0.2536(3) 0.070(2) Uani 1 1 d DU . .
H141 H -0.3104 -0.1398 0.2840 0.084 Uiso 1 1 calc R . .
H142 H -0.2465 -0.1870 0.2770 0.084 Uiso 1 1 calc R . .
C123 C -0.3561(5) -0.2238(4) 0.2205(4) 0.106(3) Uani 1 1 d DU . .
H143 H -0.3640 -0.2489 0.2511 0.127 Uiso 1 1 calc R . .
H144 H -0.3400 -0.2521 0.1877 0.127 Uiso 1 1 calc R . .
C124 C -0.4317(7) -0.1999(6) 0.1899(6) 0.163(5) Uani 1 1 d DU . .
H145 H -0.4691 -0.2366 0.1637 0.195 Uiso 1 1 calc R . .
H146 H -0.4227 -0.1722 0.1617 0.195 Uiso 1 1 calc R . .
C125 C -0.4676(8) -0.1622(8) 0.2391(7) 0.239(7) Uani 1 1 d DU . .
H147 H -0.4751 -0.1889 0.2680 0.359 Uiso 1 1 calc R . .
H148 H -0.5175 -0.1500 0.2170 0.359 Uiso 1 1 calc R . .
H149 H -0.4326 -0.1240 0.2630 0.359 Uiso 1 1 calc R . .
O14 O -0.2567(3) -0.0860(2) 0.1188(3) 0.0737(14) Uani 1 1 d D . .
C126 C -0.2624(4) -0.0505(4) 0.0713(4) 0.083(2) Uani 1 1 d DU . .
H150 H -0.2115 -0.0437 0.0640 0.099 Uiso 1 1 calc R . .
H151 H -0.2789 -0.0085 0.0845 0.099 Uiso 1 1 calc R . .
C127 C -0.3216(5) -0.0873(4) 0.0110(4) 0.105(3) Uani 1 1 d DU . .
H152 H -0.3224 -0.0647 -0.0235 0.126 Uiso 1 1 calc R . .
H153 H -0.3050 -0.1296 -0.0006 0.126 Uiso 1 1 calc R . .
C128 C -0.4020(5) -0.0958(6) 0.0166(4) 0.132(4) Uani 1 1 d DU . .
H154 H -0.4226 -0.0543 0.0224 0.158 Uiso 1 1 calc R . .
H155 H -0.4019 -0.1149 0.0532 0.158 Uiso 1 1 calc R . .
C129 C -0.4525(7) -0.1402(8) -0.0456(6) 0.246(8) Uani 1 1 d DU . .
H156 H -0.4960 -0.1188 -0.0656 0.368 Uiso 1 1 calc R . .
H157 H -0.4723 -0.1792 -0.0361 0.368 Uiso 1 1 calc R . .
H158 H -0.4211 -0.1508 -0.0742 0.368 Uiso 1 1 calc R . .
O15 O 0.2108(3) 0.3452(3) 0.0918(2) 0.0768(15) Uani 1 1 d D . .
C130 C 0.1706(5) 0.2874(4) 0.0478(4) 0.099(3) Uani 1 1 d DU . .
H159 H 0.1146 0.2851 0.0433 0.119 Uiso 1 1 calc R . .
H160 H 0.1906 0.2499 0.0635 0.119 Uiso 1 1 calc R . .
C131 C 0.1843(6) 0.2886(5) -0.0146(4) 0.124(3) Uani 1 1 d DU . .
H161 H 0.1661 0.3274 -0.0285 0.149 Uiso 1 1 calc R . .
H162 H 0.1532 0.2516 -0.0463 0.149 Uiso 1 1 calc R . .
C132 C 0.2680(6) 0.2871(6) -0.0126(5) 0.160(5) Uani 1 1 d DU . .
H163 H 0.2906 0.2535 0.0089 0.192 Uiso 1 1 calc R . .
H164 H 0.2984 0.3284 0.0101 0.192 Uiso 1 1 calc R . .
C133 C 0.2673(8) 0.2727(7) -0.0841(5) 0.225(7) Uani 1 1 d DU . .
H165 H 0.2678 0.2270 -0.0983 0.338 Uiso 1 1 calc R . .
H166 H 0.3130 0.2957 -0.0883 0.338 Uiso 1 1 calc R . .
H167 H 0.2205 0.2863 -0.1100 0.338 Uiso 1 1 calc R . .
O16 O 0.2901(3) 0.4445(2) 0.1698(2) 0.0696(14) Uani 1 1 d D . .
C134 C 0.3436(4) 0.4944(3) 0.2108(3) 0.068(2) Uani 1 1 d DU . .
H168 H 0.3824 0.4778 0.2426 0.082 Uiso 1 1 calc R . .
H169 H 0.3169 0.5252 0.2331 0.082 Uiso 1 1 calc R . .
C135 C 0.3829(4) 0.5264(3) 0.1708(4) 0.080(2) Uani 1 1 d DU . .
H170 H 0.4102 0.4949 0.1499 0.096 Uiso 1 1 calc R . .
H171 H 0.3426 0.5395 0.1373 0.096 Uiso 1 1 calc R . .
C136 C 0.4384(5) 0.5820(4) 0.2061(4) 0.095(3) Uani 1 1 d DU . .
H172 H 0.4816 0.5685 0.2370 0.115 Uiso 1 1 calc R . .
H173 H 0.4125 0.6123 0.2299 0.115 Uiso 1 1 calc R . .
C137 C 0.4706(5) 0.6153(4) 0.1636(4) 0.121(3) Uani 1 1 d DU . .
H174 H 0.4975 0.5859 0.1408 0.182 Uiso 1 1 calc R . .
H175 H 0.5069 0.6522 0.1892 0.182 Uiso 1 1 calc R . .
H176 H 0.4282 0.6293 0.1333 0.182 Uiso 1 1 calc R . .
O17 O 0.5010(3) 0.6144(2) 0.7666(2) 0.0784(15) Uani 1 1 d D . .
C138 C 0.5219(5) 0.6406(4) 0.7185(4) 0.095(3) Uani 1 1 d DU . .
H177 H 0.4781 0.6602 0.6948 0.114 Uiso 1 1 calc R . .
H178 H 0.5352 0.6068 0.6885 0.114 Uiso 1 1 calc R . .
C139 C 0.5921(6) 0.6910(5) 0.7515(5) 0.138(4) Uani 1 1 d DU . .
H179 H 0.6342 0.6705 0.7762 0.165 Uiso 1 1 calc R . .
H180 H 0.6105 0.7061 0.7188 0.165 Uiso 1 1 calc R . .
C140 C 0.5778(7) 0.7443(5) 0.7924(7) 0.206(6) Uani 1 1 d DU . .
H181 H 0.5521 0.7296 0.8214 0.247 Uiso 1 1 calc R . .
H182 H 0.5426 0.7696 0.7672 0.247 Uiso 1 1 calc R . .
C141 C 0.6517(8) 0.7854(6) 0.8301(7) 0.232(7) Uani 1 1 d DU . .
H183 H 0.6733 0.7712 0.8696 0.348 Uiso 1 1 calc R . .
H184 H 0.6412 0.8295 0.8397 0.348 Uiso 1 1 calc R . .
H185 H 0.6888 0.7821 0.8058 0.348 Uiso 1 1 calc R . .
O18 O 0.4651(3) 0.5745(2) 0.8554(3) 0.0813(16) Uani 1 1 d D . .
C142 C 0.4455(5) 0.5577(4) 0.9069(4) 0.095(3) Uani 1 1 d DU . .
H186 H 0.4570 0.5140 0.9099 0.114 Uiso 1 1 calc R . .
H187 H 0.3896 0.5596 0.9013 0.114 Uiso 1 1 calc R . .
C143 C 0.4931(6) 0.6047(5) 0.9673(4) 0.136(4) Uani 1 1 d DU . .
H188 H 0.5486 0.6062 0.9698 0.164 Uiso 1 1 calc R . .
H189 H 0.4864 0.5898 1.0046 0.164 Uiso 1 1 calc R . .
C144 C 0.4676(8) 0.6717(5) 0.9680(5) 0.160(5) Uani 1 1 d DU . .
H190 H 0.4802 0.6879 0.9333 0.192 Uiso 1 1 calc R . .
H191 H 0.4107 0.6683 0.9591 0.192 Uiso 1 1 calc R . .
C145 C 0.5032(10) 0.7194(6) 1.0281(6) 0.244(8) Uani 1 1 d DU . .
H192 H 0.4834 0.7083 1.0614 0.366 Uiso 1 1 calc R . .
H193 H 0.4901 0.7616 1.0219 0.366 Uiso 1 1 calc R . .
H194 H 0.5595 0.7195 1.0404 0.366 Uiso 1 1 calc R . .
O19 O 0.1845(2) 0.20082(18) 0.49407(19) 0.0498(11) Uani 1 1 d . . .
Si3 Si 0.26401(11) 0.17215(9) 0.50061(9) 0.0531(5) Uani 1 1 d . . .
C146 C 0.2829(4) 0.1510(3) 0.4220(3) 0.063(2) Uani 1 1 d . . .
C147 C 0.2843(4) 0.1965(4) 0.3862(3) 0.065(2) Uani 1 1 d . . .
H25 H 0.2717 0.2376 0.4004 0.077 Uiso 1 1 calc R . .
C148 C 0.3034(4) 0.1838(4) 0.3304(4) 0.083(2) Uani 1 1 d . . .
H26 H 0.3047 0.2163 0.3075 0.100 Uiso 1 1 calc R . .
C149 C 0.3203(5) 0.1247(6) 0.3078(4) 0.105(3) Uani 1 1 d . . .
H27 H 0.3349 0.1167 0.2701 0.126 Uiso 1 1 calc R . .
C150 C 0.3160(6) 0.0771(5) 0.3402(5) 0.120(4) Uani 1 1 d . . .
H28 H 0.3263 0.0358 0.3238 0.144 Uiso 1 1 calc R . .
C151 C 0.2965(5) 0.0886(4) 0.3970(4) 0.096(3) Uani 1 1 d . . .
H29 H 0.2925 0.0552 0.4184 0.115 Uiso 1 1 calc R . .
C152 C 0.2608(4) 0.0985(3) 0.5333(3) 0.0473(17) Uani 1 1 d . . .
C153 C 0.1951(4) 0.0531(3) 0.5078(3) 0.0549(18) Uani 1 1 d . . .
H30 H 0.1528 0.0613 0.4754 0.066 Uiso 1 1 calc R . .
C154 C 0.1907(5) -0.0019(4) 0.5282(4) 0.070(2) Uani 1 1 d . . .
H31 H 0.1472 -0.0329 0.5086 0.084 Uiso 1 1 calc R . .
C155 C 0.2486(6) -0.0122(3) 0.5767(4) 0.072(2) Uani 1 1 d . . .
H32 H 0.2439 -0.0497 0.5923 0.086 Uiso 1 1 calc R . .
C156 C 0.3159(5) 0.0312(4) 0.6046(3) 0.068(2) Uani 1 1 d . . .
H33 H 0.3572 0.0229 0.6377 0.082 Uiso 1 1 calc R . .
C157 C 0.3194(5) 0.0870(3) 0.5817(4) 0.065(2) Uani 1 1 d . . .
H34 H 0.3636 0.1175 0.6002 0.078 Uiso 1 1 calc R . .
C158 C 0.3460(4) 0.2307(3) 0.5523(4) 0.0658(19) Uani 1 1 d U . .
C159 C 0.4071(6) 0.2500(6) 0.5320(5) 0.153(5) Uani 1 1 d U . .
H35 H 0.4086 0.2310 0.4909 0.184 Uiso 1 1 calc R . .
C160 C 0.4665(7) 0.2962(7) 0.5697(5) 0.188(6) Uani 1 1 d U . .
H36 H 0.5070 0.3089 0.5539 0.225 Uiso 1 1 calc R . .
C161 C 0.4668(6) 0.3242(5) 0.6305(5) 0.125(4) Uani 1 1 d U . .
H37 H 0.5072 0.3559 0.6564 0.150 Uiso 1 1 calc R . .
C162 C 0.4073(5) 0.3052(4) 0.6526(4) 0.079(2) Uani 1 1 d U . .
H38 H 0.4062 0.3235 0.6939 0.095 Uiso 1 1 calc R . .
C163 C 0.3486(4) 0.2584(3) 0.6130(4) 0.068(2) Uani 1 1 d U . .
H39 H 0.3084 0.2451 0.6288 0.082 Uiso 1 1 calc R . .
C42B C -0.4158(6) 0.0494(9) 0.2362(8) 0.129(4) Uani 0.45 1 d PDU B 2
H195 H -0.4022 0.0947 0.2573 0.155 Uiso 0.45 1 calc PR B 2
H196 H -0.4330 0.0260 0.2647 0.155 Uiso 0.45 1 calc PR B 2
C62B C 0.1949(11) 0.4183(9) 0.8901(10) 0.099(7) Uani 0.296(13) 1 d PDU C 2
H197 H 0.2055 0.3892 0.8548 0.118 Uiso 0.296(13) 1 calc PR C 2
H198 H 0.1782 0.3927 0.9170 0.118 Uiso 0.296(13) 1 calc PR C 2

loop_
_atom_site_aniso_label
_atom_site_aniso_U_11
_atom_site_aniso_U_22
_atom_site_aniso_U_33
_atom_site_aniso_U_23
_atom_site_aniso_U_13
_atom_site_aniso_U_12
C40 0.305(15) 0.144(10) 0.402(17) 0.004(11) 0.130(14) -0.026(11)
N1 0.046(3) 0.020(3) 0.064(4) -0.004(3) 0.025(3) -0.001(3)
C1 0.034(4) 0.031(4) 0.057(5) -0.004(3) 0.027(3) 0.003(3)
C2 0.038(4) 0.031(4) 0.074(5) -0.002(4) 0.028(4) 0.000(3)
C3 0.056(5) 0.046(4) 0.058(5) 0.000(4) 0.027(4) -0.001(4)
C4 0.055(5) 0.054(5) 0.065(5) 0.007(4) 0.029(4) -0.004(4)
C5 0.062(5) 0.046(4) 0.096(6) 0.012(4) 0.056(5) -0.002(4)
C6 0.052(4) 0.047(4) 0.076(5) -0.004(4) 0.037(4) -0.010(4)
C7 0.048(4) 0.029(4) 0.067(5) 0.008(3) 0.037(4) 0.010(3)
C8 0.039(4) 0.035(4) 0.055(5) 0.002(3) 0.022(4) 0.004(3)
N2 0.044(3) 0.034(3) 0.056(4) 0.003(3) 0.027(3) -0.005(3)
N3 0.032(3) 0.041(3) 0.061(4) 0.011(3) 0.026(3) 0.012(3)
C9 0.043(4) 0.030(4) 0.046(4) 0.002(3) 0.023(3) 0.010(3)
C10 0.040(4) 0.032(4) 0.067(5) 0.014(4) 0.031(4) 0.011(3)
C11 0.051(4) 0.031(4) 0.069(5) 0.002(4) 0.031(4) -0.008(3)
C12 0.042(4) 0.040(4) 0.073(5) 0.001(4) 0.022(4) 0.009(4)
C13 0.045(4) 0.038(4) 0.061(5) 0.001(4) 0.024(4) 0.002(4)
C14 0.043(4) 0.035(4) 0.052(4) 0.013(3) 0.027(3) 0.009(3)
C15 0.038(4) 0.038(4) 0.064(5) 0.003(4) 0.024(4) 0.016(3)
C16 0.028(4) 0.023(3) 0.059(4) -0.007(3) 0.020(3) 0.004(3)
N4 0.035(3) 0.023(3) 0.057(3) -0.003(3) 0.025(3) -0.001(3)
N5 0.037(3) 0.016(3) 0.057(4) -0.006(2) 0.014(3) 0.008(2)
C17 0.037(4) 0.021(3) 0.066(5) 0.003(3) 0.024(4) 0.005(3)
C18 0.035(4) 0.026(3) 0.048(4) 0.006(3) 0.019(3) 0.013(3)
C19 0.053(4) 0.031(4) 0.051(4) 0.010(3) 0.027(3) 0.017(3)
C20 0.057(5) 0.034(4) 0.084(6) 0.026(4) 0.047(4) 0.027(4)
C21 0.045(4) 0.024(4) 0.078(5) -0.002(4) 0.032(4) 0.007(3)
C22 0.047(4) 0.036(4) 0.048(4) -0.003(3) 0.021(3) 0.010(3)
C23 0.038(4) 0.022(3) 0.063(5) 0.013(3) 0.026(3) 0.008(3)
C24 0.039(4) 0.035(4) 0.051(4) 0.018(3) 0.026(3) 0.018(3)
N6 0.047(3) 0.020(3) 0.053(4) 0.006(3) 0.028(3) 0.014(2)
N7 0.036(3) 0.028(3) 0.064(4) 0.004(3) 0.031(3) 0.007(2)
C25 0.030(4) 0.035(4) 0.049(4) 0.007(3) 0.017(3) 0.012(3)
C26 0.041(4) 0.022(3) 0.052(4) 0.010(3) 0.026(3) 0.016(3)
C27 0.037(4) 0.024(3) 0.056(4) 0.008(3) 0.017(3) 0.002(3)
C28 0.035(4) 0.030(4) 0.061(5) 0.003(4) 0.019(4) 0.014(3)
C29 0.058(5) 0.037(4) 0.058(5) 0.014(4) 0.029(4) 0.021(4)
C30 0.044(4) 0.032(4) 0.064(5) 0.002(3) 0.022(4) 0.002(3)
C31 0.036(4) 0.037(4) 0.058(5) -0.005(4) 0.018(3) 0.010(3)
C32 0.035(4) 0.025(4) 0.058(4) 0.001(3) 0.022(3) 0.007(3)
N8 0.046(3) 0.032(3) 0.067(4) 0.013(3) 0.035(3) 0.006(3)
O1 0.080(4) 0.071(3) 0.074(4) 0.028(3) 0.041(3) -0.013(3)
C33 0.084(6) 0.103(7) 0.062(5) 0.010(5) 0.024(4) -0.030(5)
C34 0.140(8) 0.167(9) 0.084(6) 0.038(6) 0.045(6) -0.057(7)
C35 0.157(10) 0.303(17) 0.103(8) 0.049(10) 0.059(8) -0.086(11)
C36 0.170(14) 0.41(3) 0.34(2) 0.06(2) 0.079(15) 0.027(15)
O2 0.075(4) 0.070(4) 0.090(4) 0.004(3) 0.045(3) -0.016(3)
C37 0.112(7) 0.091(6) 0.142(8) 0.010(6) 0.063(6) -0.032(6)
C38 0.165(8) 0.171(8) 0.220(9) 0.005(7) 0.097(6) 0.002(6)
C39 0.168(8) 0.183(9) 0.252(10) -0.010(8) 0.109(7) 0.078(8)
Si1 0.0405(11) 0.0249(9) 0.0569(11) 0.0023(8) 0.0274(9) 0.0040(8)
O3 0.058(3) 0.049(3) 0.069(3) 0.003(3) 0.014(3) -0.015(3)
C41 0.101(6) 0.095(6) 0.130(7) 0.031(5) 0.047(5) -0.028(5)
C42A 0.121(7) 0.117(8) 0.166(8) 0.031(7) 0.021(7) -0.021(6)
C43 0.141(7) 0.168(8) 0.220(8) 0.043(7) 0.008(6) -0.003(7)
C44 0.117(9) 0.343(16) 0.358(16) -0.027(14) 0.037(9) 0.024(11)
O4 0.070(3) 0.049(3) 0.059(3) 0.006(2) 0.032(3) -0.005(2)
C45 0.075(5) 0.064(5) 0.064(4) 0.008(4) 0.031(4) 0.004(4)
C46 0.123(6) 0.111(7) 0.058(5) 0.007(5) 0.030(5) -0.040(6)
C47 0.101(6) 0.229(12) 0.084(6) 0.019(8) 0.001(5) -0.058(8)
C48 0.170(12) 0.46(3) 0.122(9) 0.044(14) 0.002(8) -0.006(16)
O5 0.063(3) 0.042(3) 0.063(3) 0.012(2) 0.028(3) 0.001(2)
C49 0.071(5) 0.058(5) 0.058(4) 0.020(4) 0.023(4) 0.009(4)
C50 0.071(5) 0.061(5) 0.073(4) 0.024(4) 0.034(4) 0.012(4)
C51 0.089(6) 0.069(5) 0.067(5) 0.018(4) 0.028(4) 0.000(4)
C52 0.110(7) 0.096(6) 0.082(6) 0.026(5) 0.046(5) 0.010(5)
O6 0.060(3) 0.038(3) 0.076(3) 0.003(2) 0.037(3) -0.002(2)
C53 0.074(5) 0.042(4) 0.079(5) -0.006(4) 0.049(4) 0.001(4)
C54 0.096(6) 0.061(5) 0.100(6) -0.015(4) 0.059(5) -0.026(5)
C55 0.078(6) 0.087(6) 0.127(7) 0.007(5) 0.057(5) -0.005(5)
C56 0.170(10) 0.115(8) 0.189(11) 0.029(7) 0.110(9) -0.033(8)
O7 0.052(3) 0.034(2) 0.058(3) 0.004(2) 0.019(2) -0.001(2)
C57 0.046(4) 0.031(3) 0.054(4) -0.003(3) 0.020(3) 0.004(3)
C58 0.054(4) 0.036(4) 0.072(5) -0.005(3) 0.014(4) 0.009(3)
C59 0.044(4) 0.045(4) 0.090(5) -0.001(4) 0.026(4) -0.003(3)
C60 0.050(5) 0.060(5) 0.112(6) -0.008(4) 0.022(4) -0.001(4)
O8 0.083(4) 0.063(3) 0.053(3) 0.021(3) 0.018(3) -0.003(3)
C61 0.089(6) 0.080(6) 0.077(5) 0.023(5) 0.015(4) -0.022(5)
C62A 0.141(8) 0.074(8) 0.071(7) 0.002(6) 0.059(6) 0.010(8)
C63 0.090(6) 0.206(11) 0.155(8) 0.095(9) 0.006(6) 0.016(7)
C64 0.223(11) 0.177(12) 0.130(8) 0.067(8) 0.037(7) 0.079(10)
O9 0.044(3) 0.039(3) 0.057(3) 0.006(2) 0.024(2) 0.013(2)
C65 0.070(5) 0.054(5) 0.097(6) 0.015(4) 0.054(5) 0.018(4)
O10 0.030(2) 0.025(2) 0.055(2) 0.0035(18) 0.0260(19) -0.0022(18)
Si2 0.0449(11) 0.0270(9) 0.0624(12) 0.0038(8) 0.0299(9) 0.0034(8)
N9 0.039(3) 0.025(3) 0.069(4) 0.008(3) 0.020(3) 0.005(3)
C66 0.036(4) 0.034(4) 0.065(5) 0.014(4) 0.022(4) 0.014(3)
C67 0.045(4) 0.044(4) 0.060(5) 0.016(4) 0.018(4) 0.009(4)
C68 0.054(5) 0.067(5) 0.067(5) 0.021(4) 0.021(4) 0.011(4)
C69 0.061(5) 0.081(5) 0.078(5) 0.029(4) 0.036(4) 0.024(4)
C70 0.078(6) 0.151(8) 0.078(5) 0.045(5) 0.032(5) -0.009(5)
C71 0.077(7) 0.232(12) 0.106(7) 0.067(7) 0.034(6) -0.027(7)
C72 0.064(6) 0.172(9) 0.126(7) 0.109(7) 0.035(6) -0.003(5)
C73 0.059(5) 0.100(6) 0.114(6) 0.057(5) 0.049(5) 0.020(4)
C74 0.058(5) 0.078(5) 0.089(5) 0.041(4) 0.046(4) 0.028(4)
C75 0.059(5) 0.046(4) 0.086(6) 0.020(4) 0.045(4) 0.014(4)
C76 0.051(4) 0.039(4) 0.072(5) 0.018(4) 0.030(4) 0.015(4)
C77 0.044(4) 0.029(4) 0.057(5) -0.003(4) 0.018(4) 0.012(3)
N10 0.060(4) 0.038(3) 0.063(4) 0.018(3) 0.041(3) 0.021(3)
N11 0.045(3) 0.022(3) 0.073(4) 0.004(3) 0.041(3) 0.010(2)
C78 0.037(4) 0.030(4) 0.078(5) 0.004(4) 0.025(4) 0.016(3)
C79 0.050(4) 0.031(4) 0.073(5) 0.014(4) 0.035(4) 0.014(3)
C80 0.063(5) 0.028(4) 0.068(5) 0.007(4) 0.037(4) 0.002(4)
C81 0.058(5) 0.032(4) 0.076(5) 0.007(4) 0.036(4) 0.010(4)
C82 0.072(5) 0.032(4) 0.076(5) 0.002(4) 0.047(4) -0.007(4)
C83 0.070(5) 0.044(5) 0.081(6) -0.002(4) 0.046(5) -0.004(4)
C84 0.068(5) 0.038(4) 0.074(6) -0.009(4) 0.029(5) -0.004(4)
C85 0.060(5) 0.042(4) 0.059(5) -0.004(4) 0.036(4) -0.001(4)
C86 0.046(4) 0.025(4) 0.095(6) -0.006(4) 0.031(4) 0.004(3)
C87 0.052(4) 0.043(4) 0.075(5) 0.009(4) 0.039(4) 0.011(4)
C88 0.045(4) 0.031(4) 0.081(5) 0.008(4) 0.038(4) 0.013(3)
C89 0.051(4) 0.020(4) 0.060(5) -0.004(3) 0.024(4) 0.011(3)
N12 0.042(3) 0.027(3) 0.076(4) 0.001(3) 0.034(3) -0.002(3)
N13 0.031(3) 0.026(3) 0.062(4) 0.004(3) 0.021(3) 0.007(2)
C90 0.033(4) 0.042(4) 0.071(5) 0.018(4) 0.038(4) 0.018(3)
C91 0.027(4) 0.030(4) 0.053(4) -0.001(3) 0.017(3) 0.004(3)
C92 0.043(4) 0.039(4) 0.071(5) 0.011(4) 0.028(4) 0.001(3)
C93 0.037(4) 0.047(4) 0.063(5) 0.007(4) 0.026(4) 0.007(3)
C94 0.057(5) 0.060(5) 0.064(5) 0.017(4) 0.036(4) 0.004(4)
C95 0.040(4) 0.075(6) 0.068(5) 0.026(5) 0.017(4) 0.009(4)
C96 0.042(4) 0.064(5) 0.087(6) 0.029(5) 0.035(4) 0.007(4)
C97 0.054(4) 0.050(4) 0.070(5) 0.019(4) 0.039(4) 0.016(4)
C98 0.040(4) 0.065(5) 0.059(5) 0.019(4) 0.029(4) 0.021(4)
C99 0.037(4) 0.029(4) 0.070(5) 0.004(3) 0.033(3) 0.003(3)
C100 0.033(4) 0.043(4) 0.059(4) 0.008(3) 0.033(3) 0.017(3)
C101 0.032(4) 0.036(4) 0.065(5) -0.001(4) 0.027(4) 0.013(3)
N14 0.043(3) 0.034(3) 0.053(4) 0.000(3) 0.028(3) 0.011(3)
N15 0.040(3) 0.028(3) 0.066(4) 0.015(3) 0.029(3) 0.011(2)
C102 0.027(4) 0.036(4) 0.045(4) 0.002(3) 0.015(3) 0.012(3)
C103 0.034(4) 0.033(4) 0.063(5) 0.002(4) 0.023(3) 0.006(3)
C104 0.049(4) 0.046(4) 0.057(5) 0.003(4) 0.027(4) 0.007(4)
C105 0.052(5) 0.055(5) 0.061(5) 0.011(4) 0.029(4) 0.019(4)
C106 0.050(5) 0.045(4) 0.070(5) -0.013(4) 0.024(4) -0.011(4)
C107 0.055(5) 0.062(5) 0.085(6) 0.002(5) 0.031(5) 0.018(5)
C108 0.038(4) 0.058(5) 0.074(6) -0.019(5) 0.005(4) 0.007(4)
C109 0.064(5) 0.056(5) 0.058(5) 0.008(4) 0.025(4) 0.028(4)
C110 0.036(4) 0.045(4) 0.060(5) -0.007(4) 0.005(4) 0.009(4)
C111 0.047(4) 0.054(4) 0.053(5) 0.016(4) 0.025(4) 0.017(4)
C112 0.034(4) 0.034(4) 0.049(4) 0.013(3) 0.013(3) 0.010(3)
C113 0.033(4) 0.029(4) 0.072(5) 0.011(4) 0.026(4) 0.010(3)
N16 0.046(3) 0.029(3) 0.072(4) 0.006(3) 0.029(3) 0.006(3)
O11 0.110(6) 0.379(9) 0.112(6) 0.129(7) 0.039(4) -0.050(6)
C114 0.127(7) 0.298(9) 0.105(6) 0.057(7) 0.033(5) 0.027(7)
C115 0.128(6) 0.211(8) 0.079(5) 0.039(6) 0.033(5) 0.055(7)
C116 0.132(6) 0.215(8) 0.091(6) 0.026(6) 0.053(6) 0.077(7)
C117 0.160(9) 0.193(10) 0.097(7) 0.040(7) 0.061(6) 0.074(8)
O12 0.095(5) 0.237(9) 0.159(7) 0.134(7) 0.038(5) -0.028(6)
C118 0.071(7) 0.197(12) 0.188(11) 0.126(9) 0.051(7) -0.007(7)
C119 0.122(10) 0.298(15) 0.248(13) 0.214(12) -0.018(8) -0.082(9)
C120 0.200(14) 0.49(2) 0.144(11) 0.114(13) 0.050(9) -0.185(14)
C121 0.201(14) 0.88(4) 0.208(14) 0.32(2) -0.040(10) -0.27(2)
O13 0.085(4) 0.048(3) 0.085(4) -0.003(3) 0.039(3) -0.022(3)
C122 0.087(5) 0.055(5) 0.079(5) 0.006(4) 0.048(4) -0.004(4)
C123 0.115(7) 0.103(7) 0.084(6) 0.018(5) 0.023(5) -0.061(6)
C124 0.147(9) 0.182(12) 0.138(11) 0.048(8) 0.011(7) -0.047(8)
C125 0.184(14) 0.30(2) 0.225(16) 0.047(15) 0.050(12) 0.054(12)
O14 0.090(4) 0.061(3) 0.071(4) -0.002(3) 0.038(3) -0.011(3)
C126 0.082(6) 0.081(6) 0.085(6) -0.002(5) 0.040(4) -0.009(5)
C127 0.115(6) 0.109(7) 0.088(6) -0.002(5) 0.047(5) -0.020(6)
C128 0.088(6) 0.196(11) 0.099(7) 0.011(7) 0.029(5) -0.026(7)
C129 0.163(11) 0.32(2) 0.185(13) -0.012(12) 0.008(10) -0.074(13)
O15 0.072(4) 0.110(4) 0.067(4) 0.035(3) 0.039(3) 0.014(3)
C130 0.096(7) 0.122(8) 0.082(6) 0.001(6) 0.046(5) -0.001(6)
C131 0.136(8) 0.169(9) 0.090(6) 0.046(7) 0.056(6) 0.027(8)
C132 0.167(9) 0.216(12) 0.133(8) 0.016(8) 0.111(8) 0.033(10)
C133 0.237(15) 0.283(17) 0.162(10) -0.045(11) 0.138(11) -0.027(13)
O16 0.065(3) 0.067(3) 0.091(4) 0.025(3) 0.041(3) -0.001(3)
C134 0.073(5) 0.060(5) 0.084(6) 0.024(4) 0.038(4) 0.015(4)
C135 0.093(6) 0.068(5) 0.095(6) 0.031(4) 0.045(5) 0.008(4)
C136 0.113(7) 0.072(6) 0.120(7) 0.023(5) 0.064(6) 0.009(5)
C137 0.132(8) 0.110(8) 0.129(8) 0.035(6) 0.050(7) -0.025(6)
O17 0.065(4) 0.061(3) 0.094(4) -0.018(3) 0.025(3) -0.010(3)
C138 0.081(6) 0.076(6) 0.128(8) -0.010(5) 0.055(6) -0.014(5)
C139 0.112(8) 0.094(7) 0.200(11) 0.001(6) 0.061(7) -0.020(6)
C140 0.156(11) 0.093(8) 0.351(18) -0.059(9) 0.125(11) -0.042(7)
C141 0.215(14) 0.169(13) 0.243(16) -0.066(11) 0.036(12) -0.023(11)
O18 0.072(4) 0.085(4) 0.066(4) -0.015(3) 0.008(3) 0.006(3)
C142 0.116(7) 0.083(6) 0.062(6) -0.010(4) 0.003(5) 0.013(5)
C143 0.154(9) 0.147(8) 0.076(6) -0.011(6) 0.009(6) -0.002(8)
C144 0.234(13) 0.089(7) 0.117(8) -0.016(6) 0.018(8) -0.009(8)
C145 0.37(2) 0.186(12) 0.151(11) -0.024(9) 0.079(13) 0.011(14)
O19 0.040(3) 0.043(3) 0.078(3) 0.013(2) 0.033(2) 0.014(2)
Si3 0.0524(13) 0.0430(11) 0.0713(14) 0.0042(10) 0.0348(11) 0.0062(10)
C146 0.072(5) 0.050(5) 0.079(5) 0.003(4) 0.046(4) 0.015(4)
C147 0.061(5) 0.069(5) 0.078(5) 0.019(5) 0.039(4) 0.016(4)
C148 0.072(6) 0.090(7) 0.095(7) 0.002(5) 0.049(5) 0.009(5)
C149 0.127(8) 0.133(9) 0.074(6) 0.011(7) 0.064(6) 0.023(7)
C150 0.166(10) 0.109(8) 0.101(8) -0.001(7) 0.079(7) 0.033(8)
C151 0.142(8) 0.063(6) 0.103(7) 0.004(5) 0.075(6) 0.020(5)
C152 0.045(4) 0.044(4) 0.053(4) -0.002(3) 0.020(4) 0.013(4)
C153 0.061(5) 0.049(5) 0.071(5) 0.018(4) 0.040(4) 0.015(4)
C154 0.073(6) 0.074(6) 0.070(6) 0.009(5) 0.034(5) 0.015(5)
C155 0.101(7) 0.049(5) 0.088(6) 0.005(5) 0.068(6) 0.018(5)
C156 0.084(6) 0.063(5) 0.068(5) 0.004(4) 0.043(5) 0.024(5)
C157 0.083(6) 0.048(5) 0.076(6) 0.008(4) 0.046(5) 0.007(4)
C158 0.068(5) 0.058(5) 0.080(5) 0.015(4) 0.034(4) 0.007(4)
C159 0.105(8) 0.233(12) 0.096(7) -0.010(7) 0.037(6) -0.093(8)
C160 0.143(9) 0.277(15) 0.110(8) -0.007(8) 0.043(7) -0.125(9)
C161 0.111(8) 0.127(8) 0.109(7) 0.015(6) 0.007(6) -0.055(7)
C162 0.067(5) 0.066(5) 0.090(6) 0.001(4) 0.007(4) 0.026(4)
C163 0.055(5) 0.051(4) 0.096(5) -0.004(4) 0.028(4) 0.015(4)
C42B 0.113(7) 0.109(8) 0.161(8) 0.033(7) 0.036(7) -0.008(7)
C62B 0.128(14) 0.075(16) 0.142(15) 0.055(12) 0.095(11) 0.031(9)

loop_
_atom_type_symbol
_atom_type_description
_atom_type_scat_dispersion_real
_atom_type_scat_dispersion_imag
_atom_type_scat_source
C C 0.0033 0.0016 'International Tables Vol C Tables 4.2.6.8 and 6.1.1.4'
H H 0.0000 0.0000 'International Tables Vol C Tables 4.2.6.8 and 6.1.1.4'
N N 0.0061 0.0033 'International Tables Vol C Tables 4.2.6.8 and 6.1.1.4'
O O 0.0106 0.0060 'International Tables Vol C Tables 4.2.6.8 and 6.1.1.4'
Si Si 0.0817 0.0704 'International Tables Vol C Tables 4.2.6.8 and 6.1.1.4'

loop_
_geom_angle_atom_site_label_1
_geom_angle_atom_site_label_2
_geom_angle_atom_site_label_3
_geom_angle
C39 C40 H199 109.5
C39 C40 H200 109.5
H199 C40 H200 109.5
C39 C40 H201 109.5
H199 C40 H201 109.5
H200 C40 H201 109.5
C1 N1 C8 107.2(5)
C1 N1 Si1 126.8(4)
C8 N1 Si1 125.5(4)
N8 C1 N1 129.5(5)
N8 C1 C2 120.2(6)
N1 C1 C2 110.2(5)
C7 C2 C3 122.6(6)
C7 C2 C1 104.3(6)
C3 C2 C1 132.9(6)
C4 C3 C2 118.8(6)
C4 C3 H1 120.6
C2 C3 H1 120.6
O1 C4 C3 126.2(7)
O1 C4 C5 115.7(6)
C3 C4 C5 118.1(6)
O2 C5 C6 122.1(7)
O2 C5 C4 114.2(6)
C6 C5 C4 123.6(6)
C5 C6 C7 116.3(6)
C5 C6 H2 121.9
C7 C6 H2 121.9
C2 C7 C6 120.5(6)
C2 C7 C8 107.9(6)
C6 C7 C8 131.5(6)
N2 C8 N1 128.3(6)
N2 C8 C7 121.6(6)
N1 C8 C7 110.1(6)
C9 N2 C8 121.6(5)
C9 N3 C16 107.6(5)
C9 N3 Si1 125.9(4)
C16 N3 Si1 126.5(4)
N2 C9 N3 127.7(5)
N2 C9 C10 122.8(6)
N3 C9 C10 109.5(5)
C11 C10 C15 121.9(6)
C11 C10 C9 131.6(6)
C15 C10 C9 106.5(5)
C10 C11 C12 119.4(6)
C10 C11 H3 120.3
C12 C11 H3 120.3
O3 C12 C11 126.7(6)
O3 C12 C13 114.5(6)
C11 C12 C13 118.8(6)
C14 C13 O4 125.8(6)
C14 C13 C12 122.0(6)
O4 C13 C12 112.1(6)
C13 C14 C15 117.5(6)
C13 C14 H4 121.2
C15 C14 H4 121.2
C10 C15 C14 120.4(6)
C10 C15 C16 108.5(6)
C14 C15 C16 131.1(6)
N4 C16 N3 128.1(5)
N4 C16 C15 124.0(6)
N3 C16 C15 107.9(5)
C16 N4 C17 120.3(5)
C17 N5 C24 107.7(5)
C17 N5 Si1 126.2(4)
C24 N5 Si1 125.8(4)
N4 C17 N5 129.1(5)
N4 C17 C18 121.3(6)
N5 C17 C18 109.5(5)
C23 C18 C19 123.6(6)
C23 C18 C17 106.0(5)
C19 C18 C17 130.5(6)
C18 C19 C20 117.0(6)
C18 C19 H5 121.5
C20 C19 H5 121.5
O5 C20 C19 123.2(6)
O5 C20 C21 117.8(6)
C19 C20 C21 119.0(6)
C22 C21 O6 126.8(6)
C22 C21 C20 122.3(6)
O6 C21 C20 111.0(6)
C21 C22 C23 118.6(6)
C21 C22 H6 120.7
C23 C22 H6 120.7
C18 C23 C22 119.5(5)
C18 C23 C24 108.1(5)
C22 C23 C24 132.4(6)
N6 C24 N5 128.4(5)
N6 C24 C23 122.8(6)
N5 C24 C23 108.7(5)
C25 N6 C24 121.5(5)
C32 N7 C25 108.8(5)
C32 N7 Si1 125.2(4)
C25 N7 Si1 125.9(4)
N6 C25 N7 127.7(5)
N6 C25 C26 122.7(6)
N7 C25 C26 109.5(5)
C31 C26 C27 121.5(6)
C31 C26 C25 106.4(5)
C27 C26 C25 132.1(6)
C28 C27 C26 117.5(5)
C28 C27 H7 121.2
C26 C27 H7 121.2
O7 C28 C27 124.4(6)
O7 C28 C29 114.2(6)
C27 C28 C29 121.3(6)
O8 C29 C30 125.6(6)
O8 C29 C28 114.2(6)
C30 C29 C28 120.1(6)
C31 C30 C29 118.0(6)
C31 C30 H8 121.0
C29 C30 H8 121.0
C30 C31 C26 121.5(6)
C30 C31 C32 130.8(6)
C26 C31 C32 107.6(6)
N8 C32 N7 130.1(5)
N8 C32 C31 122.3(6)
N7 C32 C31 107.6(5)
C1 N8 C32 119.1(5)
C4 O1 C33 117.8(5)
O1 C33 C34 108.0(6)
O1 C33 H43 110.1
C34 C33 H43 110.1
O1 C33 H44 110.1
C34 C33 H44 110.1
H43 C33 H44 108.4
C35 C34 C33 116.3(8)
C35 C34 H45 108.2
C33 C34 H45 108.2
C35 C34 H46 108.2
C33 C34 H46 108.2
H45 C34 H46 107.4
C34 C35 C36 117.1(13)
C34 C35 H47 108.0
C36 C35 H47 108.0
C34 C35 H48 108.0
C36 C35 H48 108.0
H47 C35 H48 107.3
C35 C36 H49 109.5
C35 C36 H50 109.5
H49 C36 H50 109.5
C35 C36 H51 109.5
H49 C36 H51 109.5
H50 C36 H51 109.5
C5 O2 C37 119.1(6)
O2 C37 C38 104.6(7)
O2 C37 H52 110.8
C38 C37 H52 110.8
O2 C37 H53 110.8
C38 C37 H53 110.8
H52 C37 H53 108.9
C37 C38 C39 117.3(7)
C37 C38 H54 108.0
C39 C38 H54 108.0
C37 C38 H55 108.0
C39 C38 H55 108.0
H54 C38 H55 107.2
C40 C39 C38 107.8(7)
C40 C39 H56 110.1
C38 C39 H56 110.1
C40 C39 H57 110.1
C38 C39 H57 110.1
H56 C39 H57 108.5
O10 Si1 O9 177.7(2)
O10 Si1 N3 91.33(19)
O9 Si1 N3 90.4(2)
O10 Si1 N5 88.52(18)
O9 Si1 N5 93.1(2)
N3 Si1 N5 89.6(2)
O10 Si1 N1 93.07(19)
O9 Si1 N1 85.3(2)
N3 Si1 N1 90.6(2)
N5 Si1 N1 178.4(2)
O10 Si1 N7 90.26(19)
O9 Si1 N7 88.02(19)
N3 Si1 N7 178.4(2)
N5 Si1 N7 90.4(2)
N1 Si1 N7 89.3(2)
C12 O3 C41 117.5(5)
C42B C41 O3 112.1(12)
C42B C41 C42A 66.2(9)
O3 C41 C42A 116.5(9)
C42B C41 H58 45.5
O3 C41 H58 108.2
C42A C41 H58 108.2
C42B C41 H59 136.9
O3 C41 H59 108.2
C42A C41 H59 108.2
H58 C41 H59 107.3
C42B C41 H60 109.2
O3 C41 H60 109.2
C42A C41 H60 44.2
H58 C41 H60 141.3
H59 C41 H60 69.9
C42B C41 H61 109.2
O3 C41 H61 109.2
C42A C41 H61 132.2
H58 C41 H61 68.3
H59 C41 H61 41.0
H60 C41 H61 107.9
C43 C42A C41 103.8(10)
C43 C42A H62 111.0
C41 C42A H62 111.0
C43 C42A H63 111.0
C41 C42A H63 111.0
H62 C42A H63 109.0
C42A C43 C44 114.9(10)
C42A C43 C42B 57.9(9)
C44 C43 C42B 97.8(8)
C42A C43 H209 108.6
C44 C43 H209 108.6
C42B C43 H209 153.7
C42A C43 H210 108.6
C44 C43 H210 108.6
C42B C43 H210 62.6
H209 C43 H210 107.5
C42A C43 H211 132.8
C44 C43 H211 112.2
C42B C43 H211 112.2
H209 C43 H211 58.1
H210 C43 H211 50.8
C42A C43 H212 54.4
C44 C43 H212 112.2
C42B C43 H212 112.2
H209 C43 H212 57.8
H210 C43 H212 139.2
H211 C43 H212 109.8
C43 C44 H206 109.5
C43 C44 H207 109.5
H206 C44 H207 109.5
C43 C44 H208 109.5
H206 C44 H208 109.5
H207 C44 H208 109.5
C13 O4 C45 116.9(5)
O4 C45 C46 106.9(6)
O4 C45 H71 110.3
C46 C45 H71 110.3
O4 C45 H72 110.3
C46 C45 H72 110.3
H71 C45 H72 108.6
C45 C46 C47 111.5(7)
C45 C46 H73 109.3
C47 C46 H73 109.3
C45 C46 H74 109.3
C47 C46 H74 109.3
H73 C46 H74 108.0
C48 C47 C46 116.5(10)
C48 C47 H75 108.2
C46 C47 H75 108.2
C48 C47 H76 108.2
C46 C47 H76 108.2
H75 C47 H76 107.3
C47 C48 H77 109.5
C47 C48 H78 109.5
H77 C48 H78 109.5
C47 C48 H79 109.5
H77 C48 H79 109.5
H78 C48 H79 109.5
C20 O5 C49 117.9(5)
O5 C49 C50 109.1(5)
O5 C49 H80 109.9
C50 C49 H80 109.9
O5 C49 H81 109.9
C50 C49 H81 109.9
H80 C49 H81 108.3
C49 C50 C51 114.4(6)
C49 C50 H82 108.7
C51 C50 H82 108.7
C49 C50 H83 108.7
C51 C50 H83 108.7
H82 C50 H83 107.6
C52 C51 C50 110.8(6)
C52 C51 H84 109.5
C50 C51 H84 109.5
C52 C51 H85 109.5
C50 C51 H85 109.5
H84 C51 H85 108.1
C51 C52 H86 109.5
C51 C52 H87 109.5
H86 C52 H87 109.5
C51 C52 H88 109.5
H86 C52 H88 109.5
H87 C52 H88 109.5
C21 O6 C53 116.0(5)
O6 C53 C54 106.7(5)
O6 C53 H89 110.4
C54 C53 H89 110.4
O6 C53 H90 110.4
C54 C53 H90 110.4
H89 C53 H90 108.6
C55 C54 C53 116.2(6)
C55 C54 H91 108.2
C53 C54 H91 108.2
C55 C54 H92 108.2
C53 C54 H92 108.2
H91 C54 H92 107.4
C54 C55 C56 109.0(7)
C54 C55 H93 109.9
C56 C55 H93 109.9
C54 C55 H94 109.9
C56 C55 H94 109.9
H93 C55 H94 108.3
C55 C56 H95 109.5
C55 C56 H96 109.5
H95 C56 H96 109.5
C55 C56 H97 109.5
H95 C56 H97 109.5
H96 C56 H97 109.5
C28 O7 C57 117.4(5)
O7 C57 C58 108.7(5)
O7 C57 H98 109.9
C58 C57 H98 109.9
O7 C57 H99 109.9
C58 C57 H99 109.9
H98 C57 H99 108.3
C59 C58 C57 113.5(5)
C59 C58 H100 108.9
C57 C58 H100 108.9
C59 C58 H101 108.9
C57 C58 H101 108.9
H100 C58 H101 107.7
C58 C59 C60 112.9(6)
C58 C59 H102 109.0
C60 C59 H102 109.0
C58 C59 H103 109.0
C60 C59 H103 109.0
H102 C59 H103 107.8
C59 C60 H104 109.5
C59 C60 H105 109.5
H104 C60 H105 109.5
C59 C60 H106 109.5
H104 C60 H106 109.5
H105 C60 H106 109.5
C29 O8 C61 118.6(5)
C62A C61 O8 109.1(7)
C62A C61 C62B 59.7(10)
O8 C61 C62B 115.1(10)
C62A C61 H107 109.9
O8 C61 H107 109.9
C62B C61 H107 134.7
C62A C61 H108 109.9
O8 C61 H108 109.9
C62B C61 H108 51.5
H107 C61 H108 108.3
C62A C61 H109 141.9
O8 C61 H109 108.5
C62B C61 H109 108.5
H107 C61 H109 49.9
H108 C61 H109 61.9
C62A C61 H110 53.8
O8 C61 H110 108.5
C62B C61 H110 108.5
H107 C61 H110 59.6
H108 C61 H110 141.6
H109 C61 H110 107.5
C61 C62A C63 109.6(8)
C61 C62A H111 109.8
C63 C62A H111 109.8
C61 C62A H112 109.8
C63 C62A H112 109.8
H111 C62A H112 108.2
C64 C63 C62A 99.3(9)
C64 C63 C62B 134.3(12)
C62A C63 C62B 54.2(9)
C64 C63 H113 111.9
C62A C63 H113 111.9
C62B C63 H113 60.9
C64 C63 H114 111.9
C62A C63 H114 111.9
C62B C63 H114 112.7
H113 C63 H114 109.6
C64 C63 H115 103.6
C62A C63 H115 156.1
C62B C63 H115 103.6
H113 C63 H115 52.7
H114 C63 H115 65.3
C64 C63 H116 103.6
C62A C63 H116 75.3
C62B C63 H116 103.6
H113 C63 H116 141.4
H114 C63 H116 40.0
H115 C63 H116 105.3
C63 C64 H117 109.5
C63 C64 H118 109.5
H117 C64 H118 109.5
C63 C64 H119 109.5
H117 C64 H119 109.5
H118 C64 H119 109.5
C65 O9 Si1 127.6(4)
O9 C65 H120 109.5
O9 C65 H121 109.5
H120 C65 H121 109.5
O9 C65 H122 109.5
H120 C65 H122 109.5
H121 C65 H122 109.5
Si2 O10 Si1 178.5(3)
O10 Si2 O19 178.6(2)
O10 Si2 N15 92.42(19)
O19 Si2 N15 88.5(2)
O10 Si2 N13 92.34(19)
O19 Si2 N13 88.68(19)
N15 Si2 N13 89.6(2)
O10 Si2 N11 89.96(19)
O19 Si2 N11 89.1(2)
N15 Si2 N11 177.6(2)
N13 Si2 N11 89.9(2)
O10 Si2 N9 89.17(19)
O19 Si2 N9 89.8(2)
N15 Si2 N9 90.7(2)
N13 Si2 N9 178.4(2)
N11 Si2 N9 89.8(2)
C77 N9 C66 108.0(5)
C77 N9 Si2 127.7(4)
C66 N9 Si2 124.1(4)
N16 C66 N9 129.6(6)
N16 C66 C67 122.1(6)
N9 C66 C67 108.4(5)
C68 C67 C76 121.3(6)
C68 C67 C66 132.6(7)
C76 C67 C66 106.0(6)
C67 C68 C69 119.2(7)
C67 C68 H9 120.4
C69 C68 H9 120.4
C70 C69 C68 122.1(8)
C70 C69 C74 119.0(7)
C68 C69 C74 118.9(7)
C71 C70 C69 121.5(9)
C71 C70 H10 119.3
C69 C70 H10 119.3
C70 C71 O11 121.8(10)
C70 C71 C72 121.0(8)
O11 C71 C72 117.0(9)
O12 C72 C73 122.8(9)
O12 C72 C71 116.8(9)
C73 C72 C71 120.2(8)
C72 C73 C74 120.2(8)
C72 C73 H11 119.9
C74 C73 H11 119.9
C75 C74 C69 121.1(7)
C75 C74 C73 120.6(8)
C69 C74 C73 118.1(7)
C74 C75 C76 118.4(7)
C74 C75 H12 120.8
C76 C75 H12 120.8
C67 C76 C75 120.9(7)
C67 C76 C77 107.5(6)
C75 C76 C77 131.7(7)
N10 C77 N9 126.7(6)
N10 C77 C76 123.3(6)
N9 C77 C76 110.1(6)
C77 N10 C78 122.4(6)
C89 N11 C78 109.1(5)
C89 N11 Si2 126.5(4)
C78 N11 Si2 124.1(4)
N10 C78 N11 129.2(6)
N10 C78 C79 124.4(6)
N11 C78 C79 106.4(6)
C88 C79 C80 121.7(6)
C88 C79 C78 107.4(6)
C80 C79 C78 130.9(6)
C79 C80 C81 118.8(6)
C79 C80 H13 120.6
C81 C80 H13 120.6
C80 C81 C82 122.4(6)
C80 C81 C86 119.6(6)
C82 C81 C86 118.0(7)
C83 C82 C81 122.9(7)
C83 C82 H14 118.5
C81 C82 H14 118.5
C82 C83 O13 127.2(7)
C82 C83 C84 118.9(7)
O13 C83 C84 113.9(7)
C85 C84 O14 123.8(7)
C85 C84 C83 121.0(7)
O14 C84 C83 115.2(6)
C84 C85 C86 120.4(6)
C84 C85 H15 119.8
C86 C85 H15 119.8
C87 C86 C85 121.3(7)
C87 C86 C81 119.8(7)
C85 C86 C81 118.8(6)
C88 C87 C86 118.7(6)
C88 C87 H16 120.6
C86 C87 H16 120.6
C79 C88 C87 121.2(6)
C79 C88 C89 106.7(6)
C87 C88 C89 132.0(6)
N12 C89 N11 128.8(6)
N12 C89 C88 121.0(6)
N11 C89 C88 110.2(6)
C90 N12 C89 120.3(6)
C101 N13 C90 107.6(5)
C101 N13 Si2 127.2(4)
C90 N13 Si2 125.1(4)
N12 C90 N13 129.1(6)
N12 C90 C91 121.6(6)
N13 C90 C91 109.3(5)
C92 C91 C100 120.5(6)
C92 C91 C90 132.1(6)
C100 C91 C90 107.4(5)
C91 C92 C93 120.8(6)
C91 C92 H17 119.6
C93 C92 H17 119.6
C92 C93 C94 122.8(6)
C92 C93 C98 118.6(6)
C94 C93 C98 118.6(6)
C95 C94 C93 122.2(7)
C95 C94 H18 118.9
C93 C94 H18 118.9
C94 C95 O15 125.1(7)
C94 C95 C96 119.3(7)
O15 C95 C96 115.5(6)
C97 C96 O16 125.0(7)
C97 C96 C95 121.0(6)
O16 C96 C95 114.0(7)
C96 C97 C98 121.1(6)
C96 C97 H19 119.5
C98 C97 H19 119.5
C99 C98 C93 120.7(6)
C99 C98 C97 121.6(6)
C93 C98 C97 117.7(6)
C100 C99 C98 118.4(6)
C100 C99 H20 120.8
C98 C99 H20 120.8
C99 C100 C91 121.0(6)
C99 C100 C101 133.1(6)
C91 C100 C101 105.8(5)
N14 C101 N13 127.0(6)
N14 C101 C100 123.1(6)
N13 C101 C100 109.8(5)
C101 N14 C102 122.8(5)
C113 N15 C102 107.2(5)
C113 N15 Si2 126.8(4)
C102 N15 Si2 125.9(4)
N14 C102 N15 127.5(5)
N14 C102 C103 123.3(6)
N15 C102 C103 109.1(5)
C104 C103 C112 120.3(6)
C104 C103 C102 131.9(6)
C112 C103 C102 107.8(5)
C103 C104 C105 119.3(6)
C103 C104 H21 120.3
C105 C104 H21 120.3
C104 C105 C110 120.4(6)
C104 C105 C106 122.5(6)
C110 C105 C106 117.1(6)
C107 C106 C105 122.7(7)
C107 C106 H22 118.6
C105 C106 H22 118.6
C106 C107 O17 126.8(7)
C106 C107 C108 121.2(7)
O17 C107 C108 111.8(7)
O18 C108 C109 125.4(8)
O18 C108 C107 116.8(7)
C109 C108 C107 117.7(7)
C108 C109 C110 121.8(7)
C108 C109 H23 119.1
C110 C109 H23 119.1
C105 C110 C109 119.3(6)
C105 C110 C111 119.1(6)
C109 C110 C111 121.6(7)
C112 C111 C110 118.2(6)
C112 C111 H24 120.9
C110 C111 H24 120.9
C111 C112 C103 122.6(6)
C111 C112 C113 131.4(6)
C103 C112 C113 106.0(6)
N16 C113 N15 127.7(6)
N16 C113 C112 122.4(6)
N15 C113 C112 109.8(5)
C113 N16 C66 121.0(6)
C114 O11 C71 135.5(10)
O11 C114 C115 120.4(10)
O11 C114 H123 107.2
C115 C114 H123 107.2
O11 C114 H124 107.2
C115 C114 H124 107.2
H123 C114 H124 106.9
C114 C115 C116 116.5(8)
C114 C115 H125 108.2
C116 C115 H125 108.2
C114 C115 H126 108.2
C116 C115 H126 108.2
H125 C115 H126 107.3
C115 C116 C117 110.7(8)
C115 C116 H127 109.5
C117 C116 H127 109.5
C115 C116 H128 109.5
C117 C116 H128 109.5
H127 C116 H128 108.1
C116 C117 H129 109.5
C116 C117 H130 109.5
H129 C117 H130 109.5
C116 C117 H131 109.5
H129 C117 H131 109.5
H130 C117 H131 109.5
C72 O12 C118 120.6(8)
O12 C118 C119 107.4(9)
O12 C118 H132 110.2
C119 C118 H132 110.2
O12 C118 H133 110.2
C119 C118 H133 110.2
H132 C118 H133 108.5
C118 C119 C120 109.9(10)
C118 C119 H134 109.7
C120 C119 H134 109.7
C118 C119 H135 109.7
C120 C119 H135 109.7
H134 C119 H135 108.2
C121 C120 C119 111.2(15)
C121 C120 H136 109.4
C119 C120 H136 109.4
C121 C120 H137 109.4
C119 C120 H137 109.4
H136 C120 H137 108.0
C120 C121 H138 109.5
C120 C121 H139 109.5
H138 C121 H139 109.5
C120 C121 H140 109.5
H138 C121 H140 109.5
H139 C121 H140 109.5
C83 O13 C122 116.8(5)
O13 C122 C123 107.7(6)
O13 C122 H141 110.2
C123 C122 H141 110.2
O13 C122 H142 110.2
C123 C122 H142 110.2
H141 C122 H142 108.5
C122 C123 C124 111.9(8)
C122 C123 H143 109.2
C124 C123 H143 109.2
C122 C123 H144 109.2
C124 C123 H144 109.2
H143 C123 H144 107.9
C123 C124 C125 112.9(11)
C123 C124 H145 109.0
C125 C124 H145 109.0
C123 C124 H146 109.0
C125 C124 H146 109.0
H145 C124 H146 107.8
C124 C125 H147 109.5
C124 C125 H148 109.5
H147 C125 H148 109.5
C124 C125 H149 109.5
H147 C125 H149 109.5
H148 C125 H149 109.5
C84 O14 C126 117.2(6)
O14 C126 C127 108.3(6)
O14 C126 H150 110.0
C127 C126 H150 110.0
O14 C126 H151 110.0
C127 C126 H151 110.0
H150 C126 H151 108.4
C128 C127 C126 113.6(7)
C128 C127 H152 108.8
C126 C127 H152 108.8
C128 C127 H153 108.8
C126 C127 H153 108.8
H152 C127 H153 107.7
C127 C128 C129 106.9(8)
C127 C128 H154 110.3
C129 C128 H154 110.3
C127 C128 H155 110.3
C129 C128 H155 110.3
H154 C128 H155 108.6
C128 C129 H156 109.5
C128 C129 H157 109.5
H156 C129 H157 109.5
C128 C129 H158 109.5
H156 C129 H158 109.5
H157 C129 H158 109.5
C95 O15 C130 116.3(6)
O15 C130 C131 107.8(7)
O15 C130 H159 110.1
C131 C130 H159 110.1
O15 C130 H160 110.1
C131 C130 H160 110.1
H159 C130 H160 108.5
C130 C131 C132 113.2(8)
C130 C131 H161 108.9
C132 C131 H161 108.9
C130 C131 H162 108.9
C132 C131 H162 108.9
H161 C131 H162 107.7
C131 C132 C133 105.0(9)
C131 C132 H163 110.7
C133 C132 H163 110.7
C131 C132 H164 110.7
C133 C132 H164 110.7
H163 C132 H164 108.8
C132 C133 H165 109.5
C132 C133 H166 109.5
H165 C133 H166 109.5
C132 C133 H167 109.5
H165 C133 H167 109.5
H166 C133 H167 109.5
C96 O16 C134 117.3(6)
O16 C134 C135 107.3(6)
O16 C134 H168 110.3
C135 C134 H168 110.3
O16 C134 H169 110.3
C135 C134 H169 110.3
H168 C134 H169 108.5
C136 C135 C134 114.5(7)
C136 C135 H170 108.6
C134 C135 H170 108.6
C136 C135 H171 108.6
C134 C135 H171 108.6
H170 C135 H171 107.6
C135 C136 C137 112.4(7)
C135 C136 H172 109.1
C137 C136 H172 109.1
C135 C136 H173 109.1
C137 C136 H173 109.1
H172 C136 H173 107.8
C136 C137 H174 109.5
C136 C137 H175 109.5
H174 C137 H175 109.5
C136 C137 H176 109.5
H174 C137 H176 109.5
H175 C137 H176 109.5
C107 O17 C138 116.5(6)
O17 C138 C139 107.6(7)
O17 C138 H177 110.2
C139 C138 H177 110.2
O17 C138 H178 110.2
C139 C138 H178 110.2
H177 C138 H178 108.5
C140 C139 C138 115.0(9)
C140 C139 H179 108.5
C138 C139 H179 108.5
C140 C139 H180 108.5
C138 C139 H180 108.5
H179 C139 H180 107.5
C139 C140 C141 111.1(10)
C139 C140 H181 109.4
C141 C140 H181 109.4
C139 C140 H182 109.4
C141 C140 H182 109.4
H181 C140 H182 108.0
C140 C141 H183 109.5
C140 C141 H184 109.5
H183 C141 H184 109.5
C140 C141 H185 109.5
H183 C141 H185 109.5
H184 C141 H185 109.5
C108 O18 C142 118.3(6)
O18 C142 C143 108.3(7)
O18 C142 H186 110.0
C143 C142 H186 110.0
O18 C142 H187 110.0
C143 C142 H187 110.0
H186 C142 H187 108.4
C142 C143 C144 111.0(8)
C142 C143 H188 109.4
C144 C143 H188 109.4
C142 C143 H189 109.4
C144 C143 H189 109.4
H188 C143 H189 108.0
C145 C144 C143 115.5(10)
C145 C144 H190 108.4
C143 C144 H190 108.4
C145 C144 H191 108.4
C143 C144 H191 108.4
H190 C144 H191 107.5
C144 C145 H192 109.5
C144 C145 H193 109.5
H192 C145 H193 109.5
C144 C145 H194 109.5
H192 C145 H194 109.5
H193 C145 H194 109.5
Si3 O19 Si2 173.1(3)
O19 Si3 C158 111.0(3)
O19 Si3 C152 109.0(3)
C158 Si3 C152 110.5(3)
O19 Si3 C146 111.2(3)
C158 Si3 C146 106.4(3)
C152 Si3 C146 108.7(3)
C147 C146 C151 117.5(6)
C147 C146 Si3 120.5(5)
C151 C146 Si3 122.1(6)
C148 C147 C146 121.9(7)
C148 C147 H25 119.0
C146 C147 H25 119.0
C149 C148 C147 120.7(8)
C149 C148 H26 119.7
C147 C148 H26 119.7
C148 C149 C150 119.5(8)
C148 C149 H27 120.2
C150 C149 H27 120.2
C149 C150 C151 121.0(9)
C149 C150 H28 119.5
C151 C150 H28 119.5
C150 C151 C146 119.2(8)
C150 C151 H29 120.4
C146 C151 H29 120.4
C157 C152 C153 118.0(6)
C157 C152 Si3 122.7(5)
C153 C152 Si3 119.3(5)
C154 C153 C152 121.7(7)
C154 C153 H30 119.1
C152 C153 H30 119.1
C155 C154 C153 119.5(8)
C155 C154 H31 120.2
C153 C154 H31 120.2
C154 C155 C156 121.7(8)
C154 C155 H32 119.2
C156 C155 H32 119.2
C157 C156 C155 117.4(8)
C157 C156 H33 121.3
C155 C156 H33 121.3
C152 C157 C156 121.5(7)
C152 C157 H34 119.3
C156 C157 H34 119.3
C163 C158 C159 116.2(7)
C163 C158 Si3 121.5(6)
C159 C158 Si3 122.2(6)
C158 C159 C160 122.1(9)
C158 C159 H35 119.0
C160 C159 H35 119.0
C159 C160 C161 120.4(10)
C159 C160 H36 119.8
C161 C160 H36 119.8
C162 C161 C160 118.9(9)
C162 C161 H37 120.6
C160 C161 H37 120.6
C161 C162 C163 118.9(8)
C161 C162 H38 120.5
C163 C162 H38 120.5
C158 C163 C162 123.5(8)
C158 C163 H39 118.3
C162 C163 H39 118.3
C41 C42B C43 105.1(13)
C41 C42B H195 110.7
C43 C42B H195 110.7
C41 C42B H196 110.7
C43 C42B H196 110.7
H195 C42B H196 108.8
C61 C62B C63 107.3(12)
C61 C62B H197 110.3
C63 C62B H197 110.3
C61 C62B H198 110.3
C63 C62B H198 110.3
H197 C62B H198 108.5

loop_
_geom_bond_atom_site_label_1
_geom_bond_atom_site_label_2
_geom_bond_distance
C40 C39 1.503(9)
C40 H199 0.9800
C40 H200 0.9800
C40 H201 0.9800
N1 C1 1.356(7)
N1 C8 1.370(7)
N1 Si1 1.924(5)
C1 N8 1.314(7)
C1 C2 1.492(8)
C2 C7 1.378(8)
C2 C3 1.392(8)
C3 C4 1.388(8)
C3 H1 0.9500
C4 O1 1.333(7)
C4 C5 1.430(9)
C5 O2 1.384(7)
C5 C6 1.384(9)
C6 C7 1.418(8)
C6 H2 0.9500
C7 C8 1.441(8)
C8 N2 1.327(7)
N2 C9 1.314(7)
N3 C9 1.391(7)
N3 C16 1.399(7)
N3 Si1 1.913(5)
C9 C10 1.455(8)
C10 C11 1.374(8)
C10 C15 1.377(8)
C11 C12 1.378(8)
C11 H3 0.9500
C12 O3 1.370(7)
C12 C13 1.448(8)
C13 C14 1.348(8)
C13 O4 1.380(7)
C14 C15 1.430(8)
C14 H4 0.9500
C15 C16 1.459(8)
C16 N4 1.309(7)
N4 C17 1.322(7)
N5 C17 1.372(7)
N5 C24 1.380(7)
N5 Si1 1.921(5)
C17 C18 1.455(7)
C18 C23 1.374(7)
C18 C19 1.390(7)
C19 C20 1.424(8)
C19 H5 0.9500
C20 O5 1.349(7)
C20 C21 1.429(8)
C21 C22 1.355(8)
C21 O6 1.378(7)
C22 C23 1.422(8)
C22 H6 0.9500
C23 C24 1.441(7)
C24 N6 1.330(7)
N6 C25 1.320(7)
N7 C32 1.374(7)
N7 C25 1.387(7)
N7 Si1 1.934(5)
C25 C26 1.436(7)
C26 C31 1.394(8)
C26 C27 1.410(7)
C27 C28 1.381(8)
C27 H7 0.9500
C28 O7 1.369(7)
C28 C29 1.434(8)
C29 O8 1.359(7)
C29 C30 1.403(8)
C30 C31 1.388(8)
C30 H8 0.9500
C31 C32 1.468(8)
C32 N8 1.318(7)
O1 C33 1.420(7)
C33 C34 1.515(9)
C33 H43 0.9900
C33 H44 0.9900
C34 C35 1.478(12)
C34 H45 0.9900
C34 H46 0.9900
C35 C36 1.558(15)
C35 H47 0.9900
C35 H48 0.9900
C36 H49 0.9800
C36 H50 0.9800
C36 H51 0.9800
O2 C37 1.422(9)
C37 C38 1.468(10)
C37 H52 0.9900
C37 H53 0.9900
C38 C39 1.580(10)
C38 H54 0.9900
C38 H55 0.9900
C39 H56 0.9900
C39 H57 0.9900
Si1 O10 1.662(4)
Si1 O9 1.708(4)
O3 C41 1.427(8)
C41 C42B 1.313(14)
C41 C42A 1.557(13)
C41 H58 0.9900
C41 H59 0.9900
C41 H60 0.9900
C41 H61 0.9900
C42A C43 1.524(13)
C42A H62 0.9900
C42A H63 0.9900
C43 C44 1.539(9)
C43 C42B 1.725(14)
C43 H209 0.9900
C43 H210 0.9900
C43 H211 0.9900
C43 H212 0.9900
C44 H206 0.9800
C44 H207 0.9800
C44 H208 0.9800
O4 C45 1.422(7)
C45 C46 1.521(8)
C45 H71 0.9900
C45 H72 0.9900
C46 C47 1.545(11)
C46 H73 0.9900
C46 H74 0.9900
C47 C48 1.458(11)
C47 H75 0.9900
C47 H76 0.9900
C48 H77 0.9800
C48 H78 0.9800
C48 H79 0.9800
O5 C49 1.433(7)
C49 C50 1.504(7)
C49 H80 0.9900
C49 H81 0.9900
C50 C51 1.519(8)
C50 H82 0.9900
C50 H83 0.9900
C51 C52 1.514(8)
C51 H84 0.9900
C51 H85 0.9900
C52 H86 0.9800
C52 H87 0.9800
C52 H88 0.9800
O6 C53 1.425(7)
C53 C54 1.516(8)
C53 H89 0.9900
C53 H90 0.9900
C54 C55 1.481(8)
C54 H91 0.9900
C54 H92 0.9900
C55 C56 1.567(10)
C55 H93 0.9900
C55 H94 0.9900
C56 H95 0.9800
C56 H96 0.9800
C56 H97 0.9800
O7 C57 1.412(6)
C57 C58 1.516(7)
C57 H98 0.9900
C57 H99 0.9900
C58 C59 1.508(8)
C58 H100 0.9900
C58 H101 0.9900
C59 C60 1.526(8)
C59 H102 0.9900
C59 H103 0.9900
C60 H104 0.9800
C60 H105 0.9800
C60 H106 0.9800
O8 C61 1.435(7)
C61 C62A 1.415(10)
C61 C62B 1.437(16)
C61 H107 0.9900
C61 H108 0.9900
C61 H109 0.9900
C61 H110 0.9900
C62A C63 1.547(12)
C62A H111 0.9900
C62A H112 0.9900
C63 C64 1.483(10)
C63 C62B 1.568(16)
C63 H113 0.9900
C63 H114 0.9900
C63 H115 0.9900
C63 H116 0.9900
C64 H117 0.9800
C64 H118 0.9800
C64 H119 0.9800
O9 C65 1.362(7)
C65 H120 0.9800
C65 H121 0.9800
C65 H122 0.9800
O10 Si2 1.647(4)
Si2 O19 1.701(4)
Si2 N15 1.922(5)
Si2 N13 1.931(5)
Si2 N11 1.940(5)
Si2 N9 1.942(5)
N9 C77 1.364(7)
N9 C66 1.389(7)
C66 N16 1.332(7)
C66 C67 1.466(8)
C67 C68 1.379(8)
C67 C76 1.394(8)
C68 C69 1.407(9)
C68 H9 0.9500
C69 C70 1.404(9)
C69 C74 1.435(10)
C70 C71 1.358(10)
C70 H10 0.9500
C71 O11 1.386(9)
C71 C72 1.408(11)
C72 O12 1.361(9)
C72 C73 1.371(9)
C73 C74 1.449(8)
C73 H11 0.9500
C74 C75 1.381(9)
C75 C76 1.404(8)
C75 H12 0.9500
C76 C77 1.428(8)
C77 N10 1.310(7)
N10 C78 1.315(7)
N11 C89 1.351(7)
N11 C78 1.401(7)
C78 C79 1.488(8)
C79 C88 1.379(8)
C79 C80 1.385(8)
C80 C81 1.405(8)
C80 H13 0.9500
C81 C82 1.409(8)
C81 C86 1.439(9)
C82 C83 1.347(9)
C82 H14 0.9500
C83 O13 1.364(8)
C83 C84 1.434(9)
C84 C85 1.362(8)
C84 O14 1.366(8)
C85 C86 1.421(8)
C85 H15 0.9500
C86 C87 1.402(8)
C87 C88 1.396(8)
C87 H16 0.9500
C88 C89 1.450(8)
C89 N12 1.327(7)
N12 C90 1.318(7)
N13 C101 1.376(7)
N13 C90 1.391(7)
C90 C91 1.443(8)
C91 C92 1.378(8)
C91 C100 1.400(7)
C92 C93 1.388(8)
C92 H17 0.9500
C93 C94 1.415(8)
C93 C98 1.432(8)
C94 C95 1.364(8)
C94 H18 0.9500
C95 O15 1.385(8)
C95 C96 1.417(9)
C96 C97 1.352(8)
C96 O16 1.374(7)
C97 C98 1.445(8)
C97 H19 0.9500
C98 C99 1.406(8)
C99 C100 1.389(7)
C99 H20 0.9500
C100 C101 1.462(8)
C101 N14 1.303(7)
N14 C102 1.315(7)
N15 C113 1.381(7)
N15 C102 1.397(7)
C102 C103 1.440(8)
C103 C104 1.381(8)
C103 C112 1.395(8)
C104 C105 1.399(8)
C104 H21 0.9500
C105 C110 1.417(9)
C105 C106 1.437(9)
C106 C107 1.330(9)
C106 H22 0.9500
C107 O17 1.381(8)
C107 C108 1.431(10)
C108 O18 1.336(8)
C108 C109 1.388(9)
C109 C110 1.423(8)
C109 H23 0.9500
C110 C111 1.437(8)
C111 C112 1.360(8)
C111 H24 0.9500
C112 C113 1.459(8)
C113 N16 1.319(7)
O11 C114 1.138(9)
C114 C115 1.482(9)
C114 H123 0.9900
C114 H124 0.9900
C115 C116 1.503(11)
C115 H125 0.9900
C115 H126 0.9900
C116 C117 1.573(10)
C116 H127 0.9900
C116 H128 0.9900
C117 H129 0.9800
C117 H130 0.9800
C117 H131 0.9800
O12 C118 1.399(10)
C118 C119 1.531(10)
C118 H132 0.9900
C118 H133 0.9900
C119 C120 1.552(15)
C119 H134 0.9900
C119 H135 0.9900
C120 C121 1.510(12)
C120 H136 0.9900
C120 H137 0.9900
C121 H138 0.9800
C121 H139 0.9800
C121 H140 0.9800
O13 C122 1.444(7)
C122 C123 1.497(8)
C122 H141 0.9900
C122 H142 0.9900
C123 C124 1.517(11)
C123 H143 0.9900
C123 H144 0.9900
C124 C125 1.567(13)
C124 H145 0.9900
C124 H146 0.9900
C125 H147 0.9800
C125 H148 0.9800
C125 H149 0.9800
O14 C126 1.415(8)
C126 C127 1.525(9)
C126 H150 0.9900
C126 H151 0.9900
C127 C128 1.504(9)
C127 H152 0.9900
C127 H153 0.9900
C128 C129 1.555(11)
C128 H154 0.9900
C128 H155 0.9900
C129 H156 0.9800
C129 H157 0.9800
C129 H158 0.9800
O15 C130 1.453(8)
C130 C131 1.504(9)
C130 H159 0.9900
C130 H160 0.9900
C131 C132 1.509(10)
C131 H161 0.9900
C131 H162 0.9900
C132 C133 1.585(11)
C132 H163 0.9900
C132 H164 0.9900
C133 H165 0.9800
C133 H166 0.9800
C133 H167 0.9800
O16 C134 1.405(7)
C134 C135 1.531(8)
C134 H168 0.9900
C134 H169 0.9900
C135 C136 1.468(9)
C135 H170 0.9900
C135 H171 0.9900
C136 C137 1.518(9)
C136 H172 0.9900
C136 H173 0.9900
C137 H174 0.9800
C137 H175 0.9800
C137 H176 0.9800
O17 C138 1.442(8)
C138 C139 1.542(10)
C138 H177 0.9900
C138 H178 0.9900
C139 C140 1.423(11)
C139 H179 0.9900
C139 H180 0.9900
C140 C141 1.503(12)
C140 H181 0.9900
C140 H182 0.9900
C141 H183 0.9800
C141 H184 0.9800
C141 H185 0.9800
O18 C142 1.409(8)
C142 C143 1.539(9)
C142 H186 0.9900
C142 H187 0.9900
C143 C144 1.544(11)
C143 H188 0.9900
C143 H189 0.9900
C144 C145 1.497(11)
C144 H190 0.9900
C144 H191 0.9900
C145 H192 0.9800
C145 H193 0.9800
C145 H194 0.9800
O19 Si3 1.581(4)
Si3 C158 1.857(8)
Si3 C152 1.877(7)
Si3 C146 1.881(7)
C146 C147 1.387(9)
C146 C151 1.425(9)
C147 C148 1.383(9)
C147 H25 0.9500
C148 C149 1.368(11)
C148 H26 0.9500
C149 C150 1.379(12)
C149 H27 0.9500
C150 C151 1.409(11)
C150 H28 0.9500
C151 H29 0.9500
C152 C157 1.366(8)
C152 C153 1.410(8)
C153 C154 1.358(9)
C153 H30 0.9500
C154 C155 1.350(9)
C154 H31 0.9500
C155 C156 1.410(10)
C155 H32 0.9500
C156 C157 1.403(9)
C156 H33 0.9500
C157 H34 0.9500
C158 C163 1.378(9)
C158 C159 1.385(10)
C159 C160 1.392(12)
C159 H35 0.9500
C160 C161 1.395(13)
C160 H36 0.9500
C161 C162 1.381(11)
C161 H37 0.9500
C162 C163 1.404(9)
C162 H38 0.9500
C163 H39 0.9500
C42B H195 0.9900
C42B H196 0.9900
C62B H197 0.9900
C62B H198 0.9900

loop_
_geom_torsion_atom_site_label_1
_geom_torsion_atom_site_label_2
_geom_torsion_atom_site_label_3
_geom_torsion_atom_site_label_4
_geom_torsion
C8 N1 C1 N8 -174.6(6)
Si1 N1 C1 N8 -1.4(9)
C8 N1 C1 C2 1.8(6)
Si1 N1 C1 C2 174.9(4)
N8 C1 C2 C7 172.9(5)
N1 C1 C2 C7 -3.8(6)
N8 C1 C2 C3 -2.5(10)
N1 C1 C2 C3 -179.2(6)
C7 C2 C3 C4 0.2(9)
C1 C2 C3 C4 174.9(6)
C2 C3 C4 O1 -180.0(6)
C2 C3 C4 C5 -0.2(9)
O1 C4 C5 O2 2.1(9)
C3 C4 C5 O2 -177.7(6)
O1 C4 C5 C6 179.1(6)
C3 C4 C5 C6 -0.7(10)
O2 C5 C6 C7 178.3(6)
C4 C5 C6 C7 1.5(10)
C3 C2 C7 C6 0.7(9)
C1 C2 C7 C6 -175.3(5)
C3 C2 C7 C8 -179.8(5)
C1 C2 C7 C8 4.2(6)
C5 C6 C7 C2 -1.5(9)
C5 C6 C7 C8 179.2(6)
C1 N1 C8 N2 178.8(6)
Si1 N1 C8 N2 5.5(8)
C1 N1 C8 C7 0.9(6)
Si1 N1 C8 C7 -172.3(4)
C2 C7 C8 N2 178.5(5)
C6 C7 C8 N2 -2.1(10)
C2 C7 C8 N1 -3.4(7)
C6 C7 C8 N1 176.0(6)
N1 C8 N2 C9 1.4(9)
C7 C8 N2 C9 179.1(5)
C8 N2 C9 N3 -4.3(9)
C8 N2 C9 C10 177.2(5)
C16 N3 C9 N2 -178.0(5)
Si1 N3 C9 N2 -0.1(8)
C16 N3 C9 C10 0.6(6)
Si1 N3 C9 C10 178.5(4)
N2 C9 C10 C11 1.1(10)
N3 C9 C10 C11 -177.6(6)
N2 C9 C10 C15 179.4(5)
N3 C9 C10 C15 0.7(6)
C15 C10 C11 C12 1.5(9)
C9 C10 C11 C12 179.6(6)
C10 C11 C12 O3 -179.0(5)
C10 C11 C12 C13 -0.2(9)
O3 C12 C13 C14 178.7(5)
C11 C12 C13 C14 -0.2(9)
O3 C12 C13 O4 -3.3(7)
C11 C12 C13 O4 177.8(5)
O4 C13 C14 C15 -178.3(5)
C12 C13 C14 C15 -0.6(8)
C11 C10 C15 C14 -2.4(8)
C9 C10 C15 C14 179.1(5)
C11 C10 C15 C16 176.9(5)
C9 C10 C15 C16 -1.6(6)
C13 C14 C15 C10 1.8(8)
C13 C14 C15 C16 -177.2(6)
C9 N3 C16 N4 175.3(5)
Si1 N3 C16 N4 -2.5(8)
C9 N3 C16 C15 -1.6(6)
Si1 N3 C16 C15 -179.5(3)
C10 C15 C16 N4 -175.0(5)
C14 C15 C16 N4 4.1(9)
C10 C15 C16 N3 2.1(6)
C14 C15 C16 N3 -178.8(5)
N3 C16 N4 C17 0.0(8)
C15 C16 N4 C17 176.4(5)
C16 N4 C17 N5 -0.5(9)
C16 N4 C17 C18 179.0(5)
C24 N5 C17 N4 178.7(5)
Si1 N5 C17 N4 3.6(8)
C24 N5 C17 C18 -1.0(6)
Si1 N5 C17 C18 -176.0(3)
N4 C17 C18 C23 -177.7(5)
N5 C17 C18 C23 2.0(6)
N4 C17 C18 C19 1.8(9)
N5 C17 C18 C19 -178.6(5)
C23 C18 C19 C20 0.2(8)
C17 C18 C19 C20 -179.1(5)
C18 C19 C20 O5 -179.6(5)
C18 C19 C20 C21 0.9(8)
O5 C20 C21 C22 179.0(5)
C19 C20 C21 C22 -1.4(9)
O5 C20 C21 O6 -1.4(7)
C19 C20 C21 O6 178.3(5)
O6 C21 C22 C23 -178.8(5)
C20 C21 C22 C23 0.7(9)
C19 C18 C23 C22 -0.9(8)
C17 C18 C23 C22 178.6(5)
C19 C18 C23 C24 178.4(5)
C17 C18 C23 C24 -2.1(6)
C21 C22 C23 C18 0.4(8)
C21 C22 C23 C24 -178.7(6)
C17 N5 C24 N6 -177.5(5)
Si1 N5 C24 N6 -2.5(8)
C17 N5 C24 C23 -0.4(6)
Si1 N5 C24 C23 174.7(3)
C18 C23 C24 N6 179.0(5)
C22 C23 C24 N6 -1.9(9)
C18 C23 C24 N5 1.6(6)
C22 C23 C24 N5 -179.2(5)
N5 C24 N6 C25 1.0(8)
C23 C24 N6 C25 -175.8(5)
C24 N6 C25 N7 -1.5(8)
C24 N6 C25 C26 179.2(5)
C32 N7 C25 N6 180.0(5)
Si1 N7 C25 N6 3.5(8)
C32 N7 C25 C26 -0.7(6)
Si1 N7 C25 C26 -177.2(3)
N6 C25 C26 C31 -179.6(5)
N7 C25 C26 C31 1.0(6)
N6 C25 C26 C27 -2.0(9)
N7 C25 C26 C27 178.6(5)
C31 C26 C27 C28 -1.6(8)
C25 C26 C27 C28 -178.9(5)
C26 C27 C28 O7 179.5(5)
C26 C27 C28 C29 2.0(8)
O7 C28 C29 O8 0.9(7)
C27 C28 C29 O8 178.6(5)
O7 C28 C29 C30 -179.5(5)
C27 C28 C29 C30 -1.8(8)
O8 C29 C30 C31 -179.4(5)
C28 C29 C30 C31 1.0(8)
C29 C30 C31 C26 -0.5(8)
C29 C30 C31 C32 179.1(6)
C27 C26 C31 C30 0.9(8)
C25 C26 C31 C30 178.8(5)
C27 C26 C31 C32 -178.9(5)
C25 C26 C31 C32 -1.0(6)
C25 N7 C32 N8 -178.6(5)
Si1 N7 C32 N8 -2.0(8)
C25 N7 C32 C31 0.0(6)
Si1 N7 C32 C31 176.6(3)
C30 C31 C32 N8 -0.3(9)
C26 C31 C32 N8 179.3(5)
C30 C31 C32 N7 -179.1(6)
C26 C31 C32 N7 0.6(6)
N1 C1 N8 C32 2.2(9)
C2 C1 N8 C32 -173.8(5)
N7 C32 N8 C1 -0.4(9)
C31 C32 N8 C1 -178.8(5)
C3 C4 O1 C33 2.9(10)
C5 C4 O1 C33 -176.9(6)
C4 O1 C33 C34 -177.9(7)
O1 C33 C34 C35 -58.1(12)
C33 C34 C35 C36 -63.0(16)
C6 C5 O2 C37 -21.6(9)
C4 C5 O2 C37 155.4(6)
C5 O2 C37 C38 -160.5(6)
O2 C37 C38 C39 67.1(11)
C37 C38 C39 C40 40.8(16)
C9 N3 Si1 O10 97.9(4)
C16 N3 Si1 O10 -84.6(4)
C9 N3 Si1 O9 -80.6(4)
C16 N3 Si1 O9 96.9(4)
C9 N3 Si1 N5 -173.6(4)
C16 N3 Si1 N5 3.9(4)
C9 N3 Si1 N1 4.8(4)
C16 N3 Si1 N1 -177.7(4)
C9 N3 Si1 N7 -81(9)
C16 N3 Si1 N7 96(9)
C17 N5 Si1 O10 87.0(4)
C24 N5 Si1 O10 -87.2(4)
C17 N5 Si1 O9 -94.7(4)
C24 N5 Si1 O9 91.1(4)
C17 N5 Si1 N3 -4.3(4)
C24 N5 Si1 N3 -178.5(4)
C17 N5 Si1 N1 -102(8)
C24 N5 Si1 N1 84(9)
C17 N5 Si1 N7 177.3(4)
C24 N5 Si1 N7 3.1(4)
C1 N1 Si1 O10 89.6(5)
C8 N1 Si1 O10 -98.5(5)
C1 N1 Si1 O9 -88.7(5)
C8 N1 Si1 O9 83.2(5)
C1 N1 Si1 N3 -179.1(5)
C8 N1 Si1 N3 -7.1(5)
C1 N1 Si1 N5 -81(9)
C8 N1 Si1 N5 91(8)
C1 N1 Si1 N7 -0.7(5)
C8 N1 Si1 N7 171.3(5)
C32 N7 Si1 O10 -91.0(4)
C25 N7 Si1 O10 85.0(4)
C32 N7 Si1 O9 87.5(4)
C25 N7 Si1 O9 -96.6(4)
C32 N7 Si1 N3 88(9)
C25 N7 Si1 N3 -96(9)
C32 N7 Si1 N5 -179.5(4)
C25 N7 Si1 N5 -3.5(4)
C32 N7 Si1 N1 2.1(4)
C25 N7 Si1 N1 178.1(4)
C11 C12 O3 C41 -4.7(9)
C13 C12 O3 C41 176.5(6)
C12 O3 C41 C42B 84.9(10)
C12 O3 C41 C42A 158.4(7)
C42B C41 C42A C43 43.1(12)
O3 C41 C42A C43 -60.8(13)
C41 C42A C43 C44 -117.6(11)
C41 C42A C43 C42B -34.2(9)
C14 C13 O4 C45 -3.3(9)
C12 C13 O4 C45 178.7(5)
C13 O4 C45 C46 -175.5(6)
O4 C45 C46 C47 66.9(9)
C45 C46 C47 C48 173.9(11)
C19 C20 O5 C49 -2.2(8)
C21 C20 O5 C49 177.4(5)
C20 O5 C49 C50 -173.7(5)
O5 C49 C50 C51 176.2(5)
C49 C50 C51 C52 -170.6(6)
C22 C21 O6 C53 3.8(8)
C20 C21 O6 C53 -175.8(5)
C21 O6 C53 C54 -173.1(5)
O6 C53 C54 C55 -66.6(9)
C53 C54 C55 C56 170.9(7)
C27 C28 O7 C57 3.2(7)
C29 C28 O7 C57 -179.2(5)
C28 O7 C57 C58 -179.4(4)
O7 C57 C58 C59 178.5(5)
C57 C58 C59 C60 178.3(5)
C30 C29 O8 C61 7.6(9)
C28 C29 O8 C61 -172.8(6)
C29 O8 C61 C62A 163.8(7)
C29 O8 C61 C62B 99.1(12)
O8 C61 C62A C63 -66.1(10)
C62B C61 C62A C63 42.5(10)
C61 C62A C63 C64 179.9(9)
C61 C62A C63 C62B -41.2(10)
O10 Si1 O9 C65 172(5)
N3 Si1 O9 C65 -50.6(5)
N5 Si1 O9 C65 39.0(5)
N1 Si1 O9 C65 -141.2(5)
N7 Si1 O9 C65 129.4(5)
O9 Si1 O10 Si2 -59(13)
N3 Si1 O10 Si2 163(10)
N5 Si1 O10 Si2 74(11)
N1 Si1 O10 Si2 -106(10)
N7 Si1 O10 Si2 -17(11)
Si1 O10 Si2 O19 130(11)
Si1 O10 Si2 N15 -2(11)
Si1 O10 Si2 N13 -92(11)
Si1 O10 Si2 N11 179(100)
Si1 O10 Si2 N9 89(11)
O10 Si2 N9 C77 84.7(5)
O19 Si2 N9 C77 -94.4(5)
N15 Si2 N9 C77 177.1(5)
N13 Si2 N9 C77 -82(9)
N11 Si2 N9 C77 -5.2(5)
O10 Si2 N9 C66 -89.7(4)
O19 Si2 N9 C66 91.2(4)
N15 Si2 N9 C66 2.7(4)
N13 Si2 N9 C66 104(9)
N11 Si2 N9 C66 -179.7(4)
C77 N9 C66 N16 -179.8(6)
Si2 N9 C66 N16 -4.4(8)
C77 N9 C66 C67 -0.7(6)
Si2 N9 C66 C67 174.7(4)
N16 C66 C67 C68 -0.4(10)
N9 C66 C67 C68 -179.6(6)
N16 C66 C67 C76 179.1(5)
N9 C66 C67 C76 0.0(6)
C76 C67 C68 C69 1.4(9)
C66 C67 C68 C69 -179.2(6)
C67 C68 C69 C70 177.3(7)
C67 C68 C69 C74 -3.9(10)
C68 C69 C70 C71 -178.6(8)
C74 C69 C70 C71 2.6(12)
C69 C70 C71 O11 -176.4(9)
C69 C70 C71 C72 -2.0(16)
C70 C71 C72 O12 176.6(9)
O11 C71 C72 O12 -8.7(15)
C70 C71 C72 C73 1.0(16)
O11 C71 C72 C73 175.7(9)
O12 C72 C73 C74 -176.0(7)
C71 C72 C73 C74 -0.7(13)
C70 C69 C74 C75 -176.8(7)
C68 C69 C74 C75 4.3(10)
C70 C69 C74 C73 -2.2(10)
C68 C69 C74 C73 179.0(6)
C72 C73 C74 C75 176.0(7)
C72 C73 C74 C69 1.3(10)
C69 C74 C75 C76 -2.1(9)
C73 C74 C75 C76 -176.7(6)
C68 C67 C76 C75 0.8(9)
C66 C67 C76 C75 -178.7(5)
C68 C67 C76 C77 -179.7(6)
C66 C67 C76 C77 0.8(6)
C74 C75 C76 C67 -0.4(9)
C74 C75 C76 C77 -179.8(6)
C66 N9 C77 N10 180.0(5)
Si2 N9 C77 N10 4.8(8)
C66 N9 C77 C76 1.2(6)
Si2 N9 C77 C76 -174.0(4)
C67 C76 C77 N10 179.9(5)
C75 C76 C77 N10 -0.7(10)
C67 C76 C77 N9 -1.2(7)
C75 C76 C77 N9 178.2(6)
N9 C77 N10 C78 -1.2(9)
C76 C77 N10 C78 177.5(5)
O10 Si2 N11 C89 88.5(5)
O19 Si2 N11 C89 -92.5(5)
N15 Si2 N11 C89 -81(6)
N13 Si2 N11 C89 -3.9(5)
N9 Si2 N11 C89 177.7(5)
O10 Si2 N11 C78 -85.2(4)
O19 Si2 N11 C78 93.8(4)
N15 Si2 N11 C78 106(6)
N13 Si2 N11 C78 -177.6(4)
N9 Si2 N11 C78 3.9(4)
C77 N10 C78 N11 -0.1(9)
C77 N10 C78 C79 -177.0(5)
C89 N11 C78 N10 -177.0(6)
Si2 N11 C78 N10 -2.3(8)
C89 N11 C78 C79 0.4(6)
Si2 N11 C78 C79 175.1(3)
N10 C78 C79 C88 175.4(5)
N11 C78 C79 C88 -2.1(6)
N10 C78 C79 C80 -2.7(10)
N11 C78 C79 C80 179.7(6)
C88 C79 C80 C81 -3.8(9)
C78 C79 C80 C81 174.1(6)
C79 C80 C81 C82 -178.9(6)
C79 C80 C81 C86 2.1(8)
C80 C81 C82 C83 178.8(6)
C86 C81 C82 C83 -2.1(9)
C81 C82 C83 O13 -178.4(6)
C81 C82 C83 C84 0.7(10)
C82 C83 C84 C85 0.3(10)
O13 C83 C84 C85 179.5(6)
C82 C83 C84 O14 -177.6(6)
O13 C83 C84 O14 1.7(8)
O14 C84 C85 C86 177.8(6)
C83 C84 C85 C86 0.1(10)
C84 C85 C86 C87 179.7(6)
C84 C85 C86 C81 -1.6(9)
C80 C81 C86 C87 0.4(9)
C82 C81 C86 C87 -178.7(5)
C80 C81 C86 C85 -178.4(5)
C82 C81 C86 C85 2.5(8)
C85 C86 C87 C88 177.6(5)
C81 C86 C87 C88 -1.2(8)
C80 C79 C88 C87 3.1(9)
C78 C79 C88 C87 -175.3(5)
C80 C79 C88 C89 -178.8(5)
C78 C79 C88 C89 2.9(6)
C86 C87 C88 C79 -0.5(9)
C86 C87 C88 C89 -178.1(6)
C78 N11 C89 N12 -179.8(6)
Si2 N11 C89 N12 5.7(9)
C78 N11 C89 C88 1.4(6)
Si2 N11 C89 C88 -173.1(4)
C79 C88 C89 N12 178.3(5)
C87 C88 C89 N12 -3.8(10)
C79 C88 C89 N11 -2.7(6)
C87 C88 C89 N11 175.2(6)
N11 C89 N12 C90 -1.6(9)
C88 C89 N12 C90 177.1(5)
O10 Si2 N13 C101 93.6(4)
O19 Si2 N13 C101 -87.3(4)
N15 Si2 N13 C101 1.2(4)
N11 Si2 N13 C101 -176.5(4)
N9 Si2 N13 C101 -100(9)
O10 Si2 N13 C90 -90.5(4)
O19 Si2 N13 C90 88.6(4)
N15 Si2 N13 C90 177.1(4)
N11 Si2 N13 C90 -0.5(4)
N9 Si2 N13 C90 76(9)
C89 N12 C90 N13 -3.7(9)
C89 N12 C90 C91 176.2(5)
C101 N13 C90 N12 -179.1(5)
Si2 N13 C90 N12 4.3(8)
C101 N13 C90 C91 1.0(6)
Si2 N13 C90 C91 -175.6(3)
N12 C90 C91 C92 -2.5(10)
N13 C90 C91 C92 177.4(6)
N12 C90 C91 C100 178.2(5)
N13 C90 C91 C100 -1.9(6)
C100 C91 C92 C93 0.8(9)
C90 C91 C92 C93 -178.4(6)
C91 C92 C93 C94 177.1(6)
C91 C92 C93 C98 -1.6(9)
C92 C93 C94 C95 179.6(6)
C98 C93 C94 C95 -1.8(9)
C93 C94 C95 O15 178.5(6)
C93 C94 C95 C96 1.6(10)
C94 C95 C96 C97 -2.6(10)
O15 C95 C96 C97 -179.8(6)
C94 C95 C96 O16 179.6(6)
O15 C95 C96 O16 2.4(8)
O16 C96 C97 C98 -178.8(5)
C95 C96 C97 C98 3.7(10)
C92 C93 C98 C99 1.2(9)
C94 C93 C98 C99 -177.5(5)
C92 C93 C98 C97 -178.6(5)
C94 C93 C98 C97 2.7(8)
C96 C97 C98 C99 176.4(6)
C96 C97 C98 C93 -3.8(9)
C93 C98 C99 C100 0.0(8)
C97 C98 C99 C100 179.7(5)
C98 C99 C100 C91 -0.8(8)
C98 C99 C100 C101 176.5(6)
C92 C91 C100 C99 0.4(8)
C90 C91 C100 C99 179.8(5)
C92 C91 C100 C101 -177.5(5)
C90 C91 C100 C101 1.9(6)
C90 N13 C101 N14 -176.1(5)
Si2 N13 C101 N14 0.4(8)
C90 N13 C101 C100 0.2(6)
Si2 N13 C101 C100 176.7(3)
C99 C100 C101 N14 -2.4(10)
C91 C100 C101 N14 175.1(5)
C99 C100 C101 N13 -178.9(6)
C91 C100 C101 N13 -1.3(6)
N13 C101 N14 C102 -2.1(9)
C100 C101 N14 C102 -177.9(5)
O10 Si2 N15 C113 88.6(5)
O19 Si2 N15 C113 -90.4(5)
N13 Si2 N15 C113 -179.1(4)
N11 Si2 N15 C113 -102(6)
N9 Si2 N15 C113 -0.6(5)
O10 Si2 N15 C102 -94.0(4)
O19 Si2 N15 C102 87.0(4)
N13 Si2 N15 C102 -1.7(4)
N11 Si2 N15 C102 75(6)
N9 Si2 N15 C102 176.8(4)
C101 N14 C102 N15 1.5(8)
C101 N14 C102 C103 178.1(5)
C113 N15 C102 N14 178.5(5)
Si2 N15 C102 N14 0.7(8)
C113 N15 C102 C103 1.6(6)
Si2 N15 C102 C103 -176.3(4)
N14 C102 C103 C104 0.0(9)
N15 C102 C103 C104 177.1(6)
N14 C102 C103 C112 -178.5(5)
N15 C102 C103 C112 -1.4(6)
C112 C103 C104 C105 1.4(8)
C102 C103 C104 C105 -176.9(6)
C103 C104 C105 C110 -2.3(9)
C103 C104 C105 C106 176.5(6)
C104 C105 C106 C107 -179.3(6)
C110 C105 C106 C107 -0.4(9)
C105 C106 C107 O17 -179.0(6)
C105 C106 C107 C108 -3.2(10)
C106 C107 C108 O18 -178.4(6)
O17 C107 C108 O18 -2.0(8)
C106 C107 C108 C109 4.8(10)
O17 C107 C108 C109 -178.8(5)
O18 C108 C109 C110 -179.2(6)
C107 C108 C109 C110 -2.8(9)
C104 C105 C110 C109 -178.7(5)
C106 C105 C110 C109 2.4(8)
C104 C105 C110 C111 1.2(9)
C106 C105 C110 C111 -177.6(5)
C108 C109 C110 C105 -0.8(9)
C108 C109 C110 C111 179.3(6)
C105 C110 C111 C112 0.7(8)
C109 C110 C111 C112 -179.4(5)
C110 C111 C112 C103 -1.6(8)
C110 C111 C112 C113 176.7(6)
C104 C103 C112 C111 0.6(9)
C102 C103 C112 C111 179.3(5)
C104 C103 C112 C113 -178.1(5)
C102 C103 C112 C113 0.6(6)
C102 N15 C113 N16 -178.3(5)
Si2 N15 C113 N16 -0.5(8)
C102 N15 C113 C112 -1.2(6)
Si2 N15 C113 C112 176.6(3)
C111 C112 C113 N16 -0.8(9)
C103 C112 C113 N16 177.7(5)
C111 C112 C113 N15 -178.1(6)
C103 C112 C113 N15 0.3(6)
N15 C113 N16 C66 -0.2(9)
C112 C113 N16 C66 -177.0(5)
N9 C66 N16 C113 2.9(9)
C67 C66 N16 C113 -176.1(5)
C70 C71 O11 C114 -64(2)
C72 C71 O11 C114 121.0(18)
C71 O11 C114 C115 -170.4(13)
O11 C114 C115 C116 14(2)
C114 C115 C116 C117 171.5(10)
C73 C72 O12 C118 -6.6(14)
C71 C72 O12 C118 177.9(10)
C72 O12 C118 C119 -179.4(9)
O12 C118 C119 C120 70.2(12)
C118 C119 C120 C121 -179.5(10)
C82 C83 O13 C122 1.2(10)
C84 C83 O13 C122 -177.9(6)
C83 O13 C122 C123 176.4(6)
O13 C122 C123 C124 -66.0(9)
C122 C123 C124 C125 -66.7(13)
C85 C84 O14 C126 -13.7(9)
C83 C84 O14 C126 164.1(6)
C84 O14 C126 C127 -173.9(6)
O14 C126 C127 C128 63.7(10)
C126 C127 C128 C129 -173.7(9)
C94 C95 O15 C130 -2.3(10)
C96 C95 O15 C130 174.8(6)
C95 O15 C130 C131 -177.1(6)
O15 C130 C131 C132 64.1(11)
C130 C131 C132 C133 167.3(10)
C97 C96 O16 C134 10.4(9)
C95 C96 O16 C134 -171.9(6)
C96 O16 C134 C135 174.2(5)
O16 C134 C135 C136 177.1(6)
C134 C135 C136 C137 -175.1(7)
C106 C107 O17 C138 -0.8(10)
C108 C107 O17 C138 -176.9(6)
C107 O17 C138 C139 -172.6(6)
O17 C138 C139 C140 -64.1(13)
C138 C139 C140 C141 170.9(11)
C109 C108 O18 C142 -6.0(10)
C107 C108 O18 C142 177.4(6)
C108 O18 C142 C143 -174.5(6)
O18 C142 C143 C144 68.0(11)
C142 C143 C144 C145 172.7(11)
O10 Si2 O19 Si3 -163(8)
N15 Si2 O19 Si3 -31(2)
N13 Si2 O19 Si3 59(2)
N11 Si2 O19 Si3 149(2)
N9 Si2 O19 Si3 -122(2)
Si2 O19 Si3 C158 26(2)
Si2 O19 Si3 C152 148(2)
Si2 O19 Si3 C146 -92(2)
O19 Si3 C146 C147 56.7(7)
C158 Si3 C146 C147 -64.3(7)
C152 Si3 C146 C147 176.8(6)
O19 Si3 C146 C151 -123.4(7)
C158 Si3 C146 C151 115.6(7)
C152 Si3 C146 C151 -3.4(8)
C151 C146 C147 C148 -4.5(11)
Si3 C146 C147 C148 175.3(6)
C146 C147 C148 C149 1.3(13)
C147 C148 C149 C150 1.9(14)
C148 C149 C150 C151 -1.8(16)
C149 C150 C151 C146 -1.5(15)
C147 C146 C151 C150 4.6(12)
Si3 C146 C151 C150 -175.3(7)
O19 Si3 C152 C157 -133.0(5)
C158 Si3 C152 C157 -10.8(6)
C146 Si3 C152 C157 105.6(6)
O19 Si3 C152 C153 46.2(5)
C158 Si3 C152 C153 168.4(5)
C146 Si3 C152 C153 -75.2(5)
C157 C152 C153 C154 -2.9(9)
Si3 C152 C153 C154 177.9(5)
C152 C153 C154 C155 3.8(10)
C153 C154 C155 C156 -3.5(10)
C154 C155 C156 C157 2.2(10)
C153 C152 C157 C156 1.6(9)
Si3 C152 C157 C156 -179.2(5)
C155 C156 C157 C152 -1.3(9)
O19 Si3 C158 C163 55.9(7)
C152 Si3 C158 C163 -65.1(7)
C146 Si3 C158 C163 177.1(6)
O19 Si3 C158 C159 -122.8(8)
C152 Si3 C158 C159 116.2(8)
C146 Si3 C158 C159 -1.6(9)
C163 C158 C159 C160 -2.2(17)
Si3 C158 C159 C160 176.6(10)
C158 C159 C160 C161 1(2)
C159 C160 C161 C162 0(2)
C160 C161 C162 C163 -0.1(15)
C159 C158 C163 C162 2.1(12)
Si3 C158 C163 C162 -176.6(5)
C161 C162 C163 C158 -1.0(12)
O3 C41 C42B C43 72.9(12)
C42A C41 C42B C43 -37.4(10)
C42A C43 C42B C41 42.1(12)
C44 C43 C42B C41 156.6(13)
C62A C61 C62B C63 -41.1(11)
O8 C61 C62B C63 57.2(16)
C64 C63 C62B C61 104.7(16)
C62A C63 C62B C61 39.8(11)

loop_
_platon_squeeze_void_nr
_platon_squeeze_void_average_x
_platon_squeeze_void_average_y
_platon_squeeze_void_average_z
_platon_squeeze_void_volume
_platon_squeeze_void_count_electrons
_platon_squeeze_void_content
1 -0.129 0.321 -0.036 345 113 ' '
2 0.129 0.679 0.036 345 112 ' '
3 0.500 0.500 0.500 645 184 ' '
4 0.382 0.364 0.871 14 2 ' '
5 0.385 0.359 0.116 11 1 ' '
6 0.618 0.636 0.129 14 1 ' '
7 0.614 0.641 0.884 11 1 ' '
